data_7121778
loop_
_publ_author_name
'Gosselin, Eric J.'
'Lorzing, Gregory R.'
'Trump, Benjamin A.'
'Brown, Craig M.'
'Bloch, Eric D.'

_publ_section_title
;
 Gas adsorption in an isostructural series of pillared coordination cages.
;
_journal_issue 49
_journal_name_full 'Chemical communications (Cambridge, England)'
_journal_page_first 6392
_journal_page_last 6395
_journal_paper_doi 10.1039/c8cc03216e
_journal_volume 54
_journal_year 2018
_chemical_formula_sum 'C50.24 H12.6 Cu4 D23.48 N1.56 O18.84'
_chemical_formula_weight 1242.54
_chemical_name_mineral 'Cu Metal Organic Framework'
_space_group_IT_number 225
_space_group_name_Hall '-F 4 2 3'
_space_group_name_H-M_alt 'F m -3 m'
_symmetry_cell_setting cubic
_symmetry_space_group_name_Hall '-F 4 2 3'
_symmetry_space_group_name_H-M 'F m -3 m'
_cell_angle_alpha 90
_cell_angle_beta 90
_cell_angle_gamma 90
_cell_formula_units_Z 24
_cell_length_a 39.942(3)
_cell_length_b 39.942(3)
_cell_length_c 39.942(3)
_cell_measurement_reflns_used 399
_cell_measurement_temperature 7.05(4)
_cell_measurement_theta_max 75
_cell_measurement_theta_min 3
_cell_volume 63722(8)
_diffrn_ambient_temperature 7.05(4)
_diffrn_measured_fraction_theta_full 1.0
_diffrn_measurement_device_type 'BT1 NCNR'
_diffrn_radiation_type neutron
_diffrn_radiation_wavelength 0.2772
_diffrn_reflns_av_R_equivalents 0.0
_diffrn_reflns_number 399
_exptl_crystal_density_diffrn 0.740
_exptl_crystal_description N/A
_refine_ls_goodness_of_fit_all 1.142
_refine_ls_matrix_type full
_refine_ls_number_parameters 33
_refine_ls_number_restraints 0
_cod_data_source_file c8cc03216e1.cif
_cod_data_source_block VESTA_phase_1
_cod_depositor_comments
;
The following automatic conversions were performed:

'_geom_bond_publ_flag' value 'N' changed to 'n' according to
/home/data/users/saulius/crontab/automatic-downloads/rss-feeds/RSC/lib/dictionaries/cif_core.dic
dictionary named 'cif_core.dic' version 2.4.2 from 2011-04-26 (473
times).

'_geom_angle_publ_flag' value 'N' changed to 'n' according to
/home/data/users/saulius/crontab/automatic-downloads/rss-feeds/RSC/lib/dictionaries/cif_core.dic
dictionary named 'cif_core.dic' version 2.4.2 from 2011-04-26 (1334
times).

Automatic conversion script
Id: cif_fix_values 4973 2017-02-22 13:04:09Z antanas 

 Adding full bibliography for 7121774--7121778.cif.
;
_cod_original_cell_volume 63722(14)
_cod_original_formula_sum 'C50.24 H12.60 Cu4 D23.48 N1.56 O18.84'
_cod_database_code 7121778

loop_
_symmetry_equiv_pos_site_id
_symmetry_equiv_pos_as_xyz
1 +x,+y,+z
2 +z,+x,+y
3 +y,+z,+x
4 +x,+y,-z
5 -z,+x,+y
6 +y,-z,+x
7 -z,+x,-y
8 -y,-z,+x
9 +y,-z,-x
10 -x,+y,-z
11 -z,-x,+y
12 +x,-y,-z
13 +y,+x,+z
14 +z,+y,+x
15 +x,+z,+y
16 +y,+x,-z
17 -z,+y,+x
18 +x,-z,+y
19 -z,+y,-x
20 -x,-z,+y
21 +x,-z,-y
22 -y,+x,-z
23 -z,-y,+x
24 +y,-x,-z
-1 -x,-y,-z
-2 -z,-x,-y
-3 -y,-z,-x
-4 -x,-y,+z
-5 +z,-x,-y
-6 -y,+z,-x
-7 +z,-x,+y
-8 +y,+z,-x
-9 -y,+z,+x
-10 +x,-y,+z
-11 +z,+x,-y
-12 -x,+y,+z
-13 -y,-x,-z
-14 -z,-y,-x
-15 -x,-z,-y
-16 -y,-x,+z
-17 +z,-y,-x
-18 -x,+z,-y
-19 +z,-y,+x
-20 +x,+z,-y
-21 -x,+z,+y
-22 +y,-x,+z
-23 +z,+y,-x
-24 -y,+x,+z
101 +x,+y+1/2,+z+1/2
102 +z,+x+1/2,+y+1/2
103 +y,+z+1/2,+x+1/2
104 +x,+y+1/2,-z+1/2
105 -z,+x+1/2,+y+1/2
106 +y,-z+1/2,+x+1/2
107 -z,+x+1/2,-y+1/2
108 -y,-z+1/2,+x+1/2
109 +y,-z+1/2,-x+1/2
110 -x,+y+1/2,-z+1/2
111 -z,-x+1/2,+y+1/2
112 +x,-y+1/2,-z+1/2
113 +y,+x+1/2,+z+1/2
114 +z,+y+1/2,+x+1/2
115 +x,+z+1/2,+y+1/2
116 +y,+x+1/2,-z+1/2
117 -z,+y+1/2,+x+1/2
118 +x,-z+1/2,+y+1/2
119 -z,+y+1/2,-x+1/2
120 -x,-z+1/2,+y+1/2
121 +x,-z+1/2,-y+1/2
122 -y,+x+1/2,-z+1/2
123 -z,-y+1/2,+x+1/2
124 +y,-x+1/2,-z+1/2
-101 -x,-y+1/2,-z+1/2
-102 -z,-x+1/2,-y+1/2
-103 -y,-z+1/2,-x+1/2
-104 -x,-y+1/2,+z+1/2
-105 +z,-x+1/2,-y+1/2
-106 -y,+z+1/2,-x+1/2
-107 +z,-x+1/2,+y+1/2
-108 +y,+z+1/2,-x+1/2
-109 -y,+z+1/2,+x+1/2
-110 +x,-y+1/2,+z+1/2
-111 +z,+x+1/2,-y+1/2
-112 -x,+y+1/2,+z+1/2
-113 -y,-x+1/2,-z+1/2
-114 -z,-y+1/2,-x+1/2
-115 -x,-z+1/2,-y+1/2
-116 -y,-x+1/2,+z+1/2
-117 +z,-y+1/2,-x+1/2
-118 -x,+z+1/2,-y+1/2
-119 +z,-y+1/2,+x+1/2
-120 +x,+z+1/2,-y+1/2
-121 -x,+z+1/2,+y+1/2
-122 +y,-x+1/2,+z+1/2
-123 +z,+y+1/2,-x+1/2
-124 -y,+x+1/2,+z+1/2
201 +x+1/2,+y,+z+1/2
202 +z+1/2,+x,+y+1/2
203 +y+1/2,+z,+x+1/2
204 +x+1/2,+y,-z+1/2
205 -z+1/2,+x,+y+1/2
206 +y+1/2,-z,+x+1/2
207 -z+1/2,+x,-y+1/2
208 -y+1/2,-z,+x+1/2
209 +y+1/2,-z,-x+1/2
210 -x+1/2,+y,-z+1/2
211 -z+1/2,-x,+y+1/2
212 +x+1/2,-y,-z+1/2
213 +y+1/2,+x,+z+1/2
214 +z+1/2,+y,+x+1/2
215 +x+1/2,+z,+y+1/2
216 +y+1/2,+x,-z+1/2
217 -z+1/2,+y,+x+1/2
218 +x+1/2,-z,+y+1/2
219 -z+1/2,+y,-x+1/2
220 -x+1/2,-z,+y+1/2
221 +x+1/2,-z,-y+1/2
222 -y+1/2,+x,-z+1/2
223 -z+1/2,-y,+x+1/2
224 +y+1/2,-x,-z+1/2
-201 -x+1/2,-y,-z+1/2
-202 -z+1/2,-x,-y+1/2
-203 -y+1/2,-z,-x+1/2
-204 -x+1/2,-y,+z+1/2
-205 +z+1/2,-x,-y+1/2
-206 -y+1/2,+z,-x+1/2
-207 +z+1/2,-x,+y+1/2
-208 +y+1/2,+z,-x+1/2
-209 -y+1/2,+z,+x+1/2
-210 +x+1/2,-y,+z+1/2
-211 +z+1/2,+x,-y+1/2
-212 -x+1/2,+y,+z+1/2
-213 -y+1/2,-x,-z+1/2
-214 -z+1/2,-y,-x+1/2
-215 -x+1/2,-z,-y+1/2
-216 -y+1/2,-x,+z+1/2
-217 +z+1/2,-y,-x+1/2
-218 -x+1/2,+z,-y+1/2
-219 +z+1/2,-y,+x+1/2
-220 +x+1/2,+z,-y+1/2
-221 -x+1/2,+z,+y+1/2
-222 +y+1/2,-x,+z+1/2
-223 +z+1/2,+y,-x+1/2
-224 -y+1/2,+x,+z+1/2
301 +x+1/2,+y+1/2,+z
302 +z+1/2,+x+1/2,+y
303 +y+1/2,+z+1/2,+x
304 +x+1/2,+y+1/2,-z
305 -z+1/2,+x+1/2,+y
306 +y+1/2,-z+1/2,+x
307 -z+1/2,+x+1/2,-y
308 -y+1/2,-z+1/2,+x
309 +y+1/2,-z+1/2,-x
310 -x+1/2,+y+1/2,-z
311 -z+1/2,-x+1/2,+y
312 +x+1/2,-y+1/2,-z
313 +y+1/2,+x+1/2,+z
314 +z+1/2,+y+1/2,+x
315 +x+1/2,+z+1/2,+y
316 +y+1/2,+x+1/2,-z
317 -z+1/2,+y+1/2,+x
318 +x+1/2,-z+1/2,+y
319 -z+1/2,+y+1/2,-x
320 -x+1/2,-z+1/2,+y
321 +x+1/2,-z+1/2,-y
322 -y+1/2,+x+1/2,-z
323 -z+1/2,-y+1/2,+x
324 +y+1/2,-x+1/2,-z
-301 -x+1/2,-y+1/2,-z
-302 -z+1/2,-x+1/2,-y
-303 -y+1/2,-z+1/2,-x
-304 -x+1/2,-y+1/2,+z
-305 +z+1/2,-x+1/2,-y
-306 -y+1/2,+z+1/2,-x
-307 +z+1/2,-x+1/2,+y
-308 +y+1/2,+z+1/2,-x
-309 -y+1/2,+z+1/2,+x
-310 +x+1/2,-y+1/2,+z
-311 +z+1/2,+x+1/2,-y
-312 -x+1/2,+y+1/2,+z
-313 -y+1/2,-x+1/2,-z
-314 -z+1/2,-y+1/2,-x
-315 -x+1/2,-z+1/2,-y
-316 -y+1/2,-x+1/2,+z
-317 +z+1/2,-y+1/2,-x
-318 -x+1/2,+z+1/2,-y
-319 +z+1/2,-y+1/2,+x
-320 +x+1/2,+z+1/2,-y
-321 -x+1/2,+z+1/2,+y
-322 +y+1/2,-x+1/2,+z
-323 +z+1/2,+y+1/2,-x
-324 -y+1/2,+x+1/2,+z

loop_
_atom_site_label
_atom_site_type_symbol
_atom_site_symmetry_multiplicity
_atom_site_fract_x
_atom_site_fract_y
_atom_site_fract_z
_atom_site_occupancy
_atom_site_B_iso_or_equiv
Cu1 Cu 48 0.5 0.3571(13) 0.6429(13) 1 1
Cu2 Cu 48 0.5 0.3157(14) 0.6843(14) 1 1
C1 C 192 0.7003(6) 0.4540(3) 0.3647(3) 0.976(4) 3.3(3)
C2 C 192 0.7171(6) 0.4269(2) 0.3822(2) 0.976(4) 3.3(3)
C3 C 96 0.7005(6) 0.4099(3) 0.4096(3) 0.976(4) 3.3(3)
C4 C 192 0.7505(5) 0.4170(3) 0.3722(3) 0.976(4) 3.3(3)
C5 C 96 0.7674(5) 0.3899(4) 0.3896(4) 0.976(4) 3.3(3)
H3 H 96 0.7925(5) 0.3824(5) 0.3821(5) 0.342(3) 3.3(3)
O1 O 192 0.7176(7) 0.4716(7) 0.3436(8) 0.976(4) 3.3(3)
O2 O 192 0.6688(7) 0.4591(8) 0.3712(9) 0.976(4) 3.3(3)
H1 H 96 0.6754(7) 0.4174(4) 0.4171(4) 0.342(3) 3.3(3)
H2 H 192 0.7630(5) 0.4298(4) 0.3516(3) 0.342(3) 3.3(3)
D1 D 96 0.6754(7) 0.4174(4) 0.4171(4) 0.634(3) 3.3(3)
D2 D 192 0.7630(5) 0.4298(4) 0.3516(3) 0.634(3) 3.3(3)
D3 D 96 0.7925(5) 0.3824(5) 0.3821(5) 0.634(3) 3.3(3)
C1a2 C 192 0.6003(37) 0.3902(34) 0.4913(41) 0.101(4) 3.5(8)
C1b2 C 192 0.7039(18) 0.4559(46) 0.4601(42) 0.101(4) 3.5(8)
C2a2 C 192 0.6165(24) 0.4225(26) 0.4794(22) 0.101(4) 3.5(8)
C2b2 C 192 0.6662(19) 0.4540(29) 0.4644(26) 0.101(4) 3.5(8)
C32 C 192 0.6513(22) 0.4242(28) 0.4754(22) 0.101(4) 3.5(8)
C4a2 C 192 0.5966(21) 0.4505(28) 0.4724(22) 0.101(4) 3.5(8)
C4b2 C 192 0.6463(27) 0.4820(21) 0.4575(30) 0.101(4) 3.5(8)
C52 C 192 0.6115(28) 0.4803(21) 0.4615(26) 0.101(4) 3.5(8)
H32 H 192 0.5961(37) 0.5021(25) 0.4561(37) 0.035(2) 3.5(8)
O1a2 O 192 0.5792(59) 0.3920(49) 0.5126(62) 0.101(4) 3.5(8)
O1b2 O 192 0.7182(31) 0.4801(62) 0.4707(75) 0.101(4) 3.5(8)
O2a2 O 192 0.6102(65) 0.3623(27) 0.4778(69) 0.101(4) 3.5(8)
O2b2 O 192 0.7188(19) 0.4311(60) 0.4451(72) 0.101(4) 3.5(8)
H12 H 192 0.6667(30) 0.4024(35) 0.4808(32) 0.035(2) 3.5(8)
H2a2 H 192 0.5696(22) 0.4492(40) 0.4756(33) 0.035(2) 3.5(8)
H2b2 H 192 0.6579(37) 0.5052(23) 0.4489(44) 0.035(2) 3.5(8)
D12 D 192 0.6667(30) 0.4024(35) 0.4808(32) 0.065(3) 3.5(8)
D2a2 D 192 0.5696(22) 0.4492(40) 0.4756(33) 0.065(3) 3.5(8)
D2b2 D 192 0.6579(37) 0.5052(23) 0.4489(44) 0.065(3) 3.5(8)
D32 D 192 0.5961(37) 0.5021(25) 0.4561(37) 0.065(3) 3.5(8)
N1a N 48 0.7722(12) 0.5 0.2278(12) 0.789(44) 3.5(4)
C1N C 96 0.7395(24) 0.5000(13) 0.2152(21) 0.395(22) 3.5(4)
D1N D 192 0.7330(23) 0.5200(26) 0.1978(13) 0.258(19) 3.5(4)
H1N H 192 0.7330(23) 0.5200(26) 0.1978(13) 0.136(15) 3.5(4)
C2N C 192 0.7735(15) 0.5277(16) 0.2492(17) 0.395(22) 3.5(4)
D2N D 192 0.7971(15) 0.5324(12) 0.2620(25) 0.258(19) 3.5(4)
D3N D 192 0.7728(18) 0.5524(16) 0.2376(17) 0.258(19) 3.5(4)
H2N H 192 0.7971(12) 0.5324(21) 0.2620(18) 0.136(15) 3.5(4)
H3N H 192 0.7728(23) 0.5524(17) 0.2376(16) 0.136(15) 3.5(4)

loop_
_atom_type_symbol
_atom_type_number_in_cell
Cu 96.0
C 1205.856
H 302.208
O 452.352
D 563.712
N 37.872

loop_
_geom_angle_atom_site_label_1
_geom_angle_atom_site_label_2
_geom_angle_atom_site_label_3
_geom_angle
_geom_angle_site_symmetry_1
_geom_angle_site_symmetry_3
_geom_angle_publ_flag
Cu2 Cu1 O2 80(9) 1_555 3_555 n
Cu2 Cu1 O2 80(9) 1_555 24_566 n
Cu2 Cu1 O2 80(9) 1_555 -9_655 n
Cu2 Cu1 O2 80(9) 1_555 -13_666 n
Cu2 Cu1 C1a2 168(9) 1_555 14_555 n
Cu2 Cu1 C1a2 168(9) 1_555 17_655 n
Cu2 Cu1 C1a2 168(9) 1_555 -2_666 n
Cu2 Cu1 C1a2 168(9) 1_555 -5_566 n
Cu2 Cu1 O2a2 132(9) 1_555 14_555 n
Cu2 Cu1 O2a2 132(9) 1_555 17_655 n
Cu2 Cu1 O2a2 132(9) 1_555 -2_666 n
Cu2 Cu1 O2a2 132(9) 1_555 -5_566 n
O2 Cu1 O2 68(9) 3_555 24_566 n
O2 Cu1 O2 108(9) 3_555 -9_655 n
O2 Cu1 O2 161(9) 3_555 -13_666 n
O2 Cu1 C1a2 96(9) 3_555 14_555 n
O2 Cu1 C1a2 112(9) 3_555 17_655 n
O2 Cu1 C1a2 103(9) 3_555 -2_666 n
O2 Cu1 C1a2 87(9) 3_555 -5_566 n
O2 Cu1 O2a2 87(9) 3_555 14_555 n
O2 Cu1 O2a2 147(9) 3_555 17_655 n
O2 Cu1 O2a2 106(9) 3_555 -2_666 n
O2 Cu1 O2a2 52(9) 3_555 -5_566 n
O2 Cu1 O2 161(9) 24_566 -9_655 n
O2 Cu1 O2 108(9) 24_566 -13_666 n
O2 Cu1 C1a2 87(9) 24_566 14_555 n
O2 Cu1 C1a2 103(9) 24_566 17_655 n
O2 Cu1 C1a2 112(9) 24_566 -2_666 n
O2 Cu1 C1a2 96(9) 24_566 -5_566 n
O2 Cu1 O2a2 52(9) 24_566 14_555 n
O2 Cu1 O2a2 106(9) 24_566 17_655 n
O2 Cu1 O2a2 147(9) 24_566 -2_666 n
O2 Cu1 O2a2 87(9) 24_566 -5_566 n
O2 Cu1 O2 68(9) -9_655 -13_666 n
O2 Cu1 C1a2 112(9) -9_655 14_555 n
O2 Cu1 C1a2 96(9) -9_655 17_655 n
O2 Cu1 C1a2 87(9) -9_655 -2_666 n
O2 Cu1 C1a2 103(9) -9_655 -5_566 n
O2 Cu1 O2a2 147(9) -9_655 14_555 n
O2 Cu1 O2a2 87(9) -9_655 17_655 n
O2 Cu1 O2a2 52(9) -9_655 -2_666 n
O2 Cu1 O2a2 106(9) -9_655 -5_566 n
O2 Cu1 C1a2 103(9) -13_666 14_555 n
O2 Cu1 C1a2 87(9) -13_666 17_655 n
O2 Cu1 C1a2 96(9) -13_666 -2_666 n
O2 Cu1 C1a2 112(9) -13_666 -5_566 n
O2 Cu1 O2a2 106(9) -13_666 14_555 n
O2 Cu1 O2a2 52(9) -13_666 17_655 n
O2 Cu1 O2a2 87(9) -13_666 -2_666 n
O2 Cu1 O2a2 147(9) -13_666 -5_566 n
C1a2 Cu1 C1a2 19(9) 14_555 17_655 n
C1a2 Cu1 C1a2 24(9) 14_555 -2_666 n
C1a2 Cu1 C1a2 15(9) 14_555 -5_566 n
C1a2 Cu1 O2a2 36(9) 14_555 14_555 n
C1a2 Cu1 O2a2 51(9) 14_555 17_655 n
C1a2 Cu1 O2a2 60(9) 14_555 -2_666 n
C1a2 Cu1 O2a2 47(9) 14_555 -5_566 n
C1a2 Cu1 C1a2 15(9) 17_655 -2_666 n
C1a2 Cu1 C1a2 24(9) 17_655 -5_566 n
C1a2 Cu1 O2a2 51(9) 17_655 14_555 n
C1a2 Cu1 O2a2 36(9) 17_655 17_655 n
C1a2 Cu1 O2a2 47(9) 17_655 -2_666 n
C1a2 Cu1 O2a2 60(9) 17_655 -5_566 n
C1a2 Cu1 C1a2 19(9) -2_666 -5_566 n
C1a2 Cu1 O2a2 60(9) -2_666 14_555 n
C1a2 Cu1 O2a2 47(9) -2_666 17_655 n
C1a2 Cu1 O2a2 36(9) -2_666 -2_666 n
C1a2 Cu1 O2a2 51(9) -2_666 -5_566 n
C1a2 Cu1 O2a2 47(9) -5_566 14_555 n
C1a2 Cu1 O2a2 60(9) -5_566 17_655 n
C1a2 Cu1 O2a2 51(9) -5_566 -2_666 n
C1a2 Cu1 O2a2 36(9) -5_566 -5_566 n
O2a2 Cu1 O2a2 67(9) 14_555 17_655 n
O2a2 Cu1 O2a2 96(9) 14_555 -2_666 n
O2a2 Cu1 O2a2 60(9) 14_555 -5_566 n
O2a2 Cu1 O2a2 60(9) 17_655 -2_666 n
O2a2 Cu1 O2a2 96(9) 17_655 -5_566 n
O2a2 Cu1 O2a2 67(9) -2_666 -5_566 n
Cu1 Cu2 O1 94(9) 1_555 3_555 n
Cu1 Cu2 O1 94(9) 1_555 24_566 n
Cu1 Cu2 O1 94(9) 1_555 -9_655 n
Cu1 Cu2 O1 94(9) 1_555 -13_666 n
O1 Cu2 O1 113(9) 3_555 24_566 n
O1 Cu2 O1 66(9) 3_555 -9_655 n
O1 Cu2 O1 172(9) 3_555 -13_666 n
O1 Cu2 O1 172(9) 24_566 -9_655 n
O1 Cu2 O1 66(9) 24_566 -13_666 n
O1 Cu2 O1 113(9) -9_655 -13_666 n
C2 C1 O1 118(9) 1_555 1_555 n
C2 C1 O2 118(9) 1_555 1_555 n
O1 C1 O2 124(9) 1_555 1_555 n
C1 C2 C3 120(9) 1_555 1_555 n
C1 C2 C3 120(9) 1_555 15_555 n
C1 C2 C4 120(9) 1_555 1_555 n
C3 C2 C3 0(9) 1_555 15_555 n
C3 C2 C4 120(9) 1_555 1_555 n
C3 C2 C4 120(9) 15_555 1_555 n
C2 C3 C2 120(9) 1_555 15_555 n
C2 C3 C3 150(9) 1_555 15_555 n
C2 C3 H1 120(9) 1_555 1_555 n
C2 C3 H1 121(9) 1_555 15_555 n
C2 C3 D1 120(9) 1_555 1_555 n
C2 C3 D1 121(9) 1_555 15_555 n
C2 C3 O2b2 101(9) 1_555 1_555 n
C2 C3 O2b2 79(9) 1_555 15_555 n
C2 C3 C3 30(9) 15_555 15_555 n
C2 C3 H1 120(9) 15_555 1_555 n
C2 C3 H1 119(9) 15_555 15_555 n
C2 C3 D1 120(9) 15_555 1_555 n
C2 C3 D1 119(9) 15_555 15_555 n
C2 C3 O2b2 78(9) 15_555 1_555 n
C2 C3 O2b2 100(9) 15_555 15_555 n
C3 C3 H1 90(9) 15_555 1_555 n
C3 C3 H1 89(9) 15_555 15_555 n
C3 C3 D1 90(9) 15_555 1_555 n
C3 C3 D1 89(9) 15_555 15_555 n
C3 C3 O2b2 77(9) 15_555 1_555 n
C3 C3 O2b2 102(9) 15_555 15_555 n
H1 C3 H1 1(9) 1_555 15_555 n
H1 C3 D1 0(9) 1_555 1_555 n
H1 C3 D1 1(9) 1_555 15_555 n
H1 C3 O2b2 92(9) 1_555 1_555 n
H1 C3 O2b2 92(9) 1_555 15_555 n
H1 C3 D1 1(9) 15_555 1_555 n
H1 C3 D1 0(9) 15_555 15_555 n
H1 C3 O2b2 92(9) 15_555 1_555 n
H1 C3 O2b2 92(9) 15_555 15_555 n
D1 C3 D1 1(9) 1_555 15_555 n
D1 C3 O2b2 92(9) 1_555 1_555 n
D1 C3 O2b2 92(9) 1_555 15_555 n
D1 C3 O2b2 92(9) 15_555 1_555 n
D1 C3 O2b2 92(9) 15_555 15_555 n
O2b2 C3 O2b2 25(9) 1_555 15_555 n
C2 C4 C5 120(9) 1_555 1_555 n
C2 C4 C5 120(9) 1_555 15_555 n
C2 C4 H2 120(9) 1_555 1_555 n
C2 C4 D2 120(9) 1_555 1_555 n
C5 C4 C5 0(9) 1_555 15_555 n
C5 C4 H2 120(9) 1_555 1_555 n
C5 C4 D2 120(9) 1_555 1_555 n
C5 C4 H2 120(9) 15_555 1_555 n
C5 C4 D2 120(9) 15_555 1_555 n
H2 C4 D2 0(9) 1_555 1_555 n
C4 C5 C4 120(9) 1_555 15_555 n
C4 C5 C5 150(9) 1_555 15_555 n
C4 C5 H3 120(9) 1_555 1_555 n
C4 C5 H3 121(9) 1_555 15_555 n
C4 C5 D3 120(9) 1_555 1_555 n
C4 C5 D3 121(9) 1_555 15_555 n
C4 C5 C5 30(9) 15_555 15_555 n
C4 C5 H3 120(9) 15_555 1_555 n
C4 C5 H3 119(9) 15_555 15_555 n
C4 C5 D3 120(9) 15_555 1_555 n
C4 C5 D3 119(9) 15_555 15_555 n
C5 C5 H3 90(9) 15_555 1_555 n
C5 C5 H3 89(9) 15_555 15_555 n
C5 C5 D3 90(9) 15_555 1_555 n
C5 C5 D3 89(9) 15_555 15_555 n
H3 C5 H3 1(9) 1_555 15_555 n
H3 C5 D3 0(9) 1_555 1_555 n
H3 C5 D3 1(9) 1_555 15_555 n
H3 C5 D3 1(9) 15_555 1_555 n
H3 C5 D3 0(9) 15_555 15_555 n
D3 C5 D3 1(9) 1_555 15_555 n
C5 H3 C5 1(9) 1_555 15_555 n
C5 H3 H3 90(9) 1_555 15_555 n
C5 H3 D3 90(9) 1_555 15_555 n
C5 H3 H3 89(9) 15_555 15_555 n
C5 H3 D3 89(9) 15_555 15_555 n
H3 H3 D3 0(9) 15_555 15_555 n
Cu2 O1 C1 108(9) 2_555 1_555 n
Cu1 O2 C1 125(9) 2_555 1_555 n
Cu1 O2 O2a2 51(9) 2_555 -6_656 n
Cu1 O2 H12 75(9) 2_555 15_555 n
Cu1 O2 D12 75(9) 2_555 15_555 n
C1 O2 O2a2 154(9) 1_555 -6_656 n
C1 O2 H12 107(9) 1_555 15_555 n
C1 O2 D12 107(9) 1_555 15_555 n
O2a2 O2 H12 47(9) -6_656 15_555 n
O2a2 O2 D12 47(9) -6_656 15_555 n
H12 O2 D12 0(9) 15_555 15_555 n
C3 H1 C3 1(9) 1_555 15_555 n
C3 H1 H1 90(9) 1_555 15_555 n
C3 H1 D1 90(9) 1_555 15_555 n
C3 H1 H1 89(9) 15_555 15_555 n
C3 H1 D1 89(9) 15_555 15_555 n
H1 H1 D1 0(9) 15_555 15_555 n
C3 D1 C3 1(9) 1_555 15_555 n
C3 D1 H1 90(9) 1_555 15_555 n
C3 D1 D1 90(9) 1_555 15_555 n
C3 D1 H1 89(9) 15_555 15_555 n
C3 D1 D1 89(9) 15_555 15_555 n
H1 D1 D1 0(9) 15_555 15_555 n
C5 D3 C5 1(9) 1_555 15_555 n
C5 D3 H3 90(9) 1_555 15_555 n
C5 D3 D3 90(9) 1_555 15_555 n
C5 D3 H3 89(9) 15_555 15_555 n
C5 D3 D3 89(9) 15_555 15_555 n
H3 D3 D3 0(9) 15_555 15_555 n
Cu1 C1a2 C1a2 81(9) 8_665 4_556 n
Cu1 C1a2 C1a2 78(9) 8_665 -13_666 n
Cu1 C1a2 C1a2 83(9) 8_665 -16_665 n
Cu1 C1a2 C2a2 103(9) 8_665 1_555 n
Cu1 C1a2 C2a2 103(9) 8_665 -13_666 n
Cu1 C1a2 C2a2 126(9) 8_665 -16_665 n
Cu1 C1a2 O1a2 117(9) 8_665 1_555 n
Cu1 C1a2 O1a2 148(9) 8_665 4_556 n
Cu1 C1a2 O1a2 114(9) 8_665 -13_666 n
Cu1 C1a2 O1a2 103(9) 8_665 -16_665 n
Cu1 C1a2 O2a2 46(9) 8_665 1_555 n
Cu1 C1a2 O2a2 46(9) 8_665 4_556 n
Cu1 C1a2 O2a2 47(9) 8_665 -16_665 n
C1a2 C1a2 C1a2 38(9) 4_556 -13_666 n
C1a2 C1a2 C1a2 90(9) 4_556 -16_665 n
C1a2 C1a2 C2a2 108(9) 4_556 1_555 n
C1a2 C1a2 C2a2 39(9) 4_556 -13_666 n
C1a2 C1a2 C2a2 117(9) 4_556 -16_665 n
C1a2 C1a2 O1a2 44(9) 4_556 1_555 n
C1a2 C1a2 O1a2 101(9) 4_556 4_556 n
C1a2 C1a2 O1a2 97(9) 4_556 -13_666 n
C1a2 C1a2 O1a2 56(9) 4_556 -16_665 n
C1a2 C1a2 O2a2 114(9) 4_556 1_555 n
C1a2 C1a2 O2a2 44(9) 4_556 4_556 n
C1a2 C1a2 O2a2 109(9) 4_556 -16_665 n
C1a2 C1a2 C1a2 52(9) -13_666 -16_665 n
C1a2 C1a2 C2a2 71(9) -13_666 1_555 n
C1a2 C1a2 C2a2 74(9) -13_666 -13_666 n
C1a2 C1a2 C2a2 147(9) -13_666 -16_665 n
C1a2 C1a2 O1a2 73(9) -13_666 1_555 n
C1a2 C1a2 O1a2 122(9) -13_666 4_556 n
C1a2 C1a2 O1a2 64(9) -13_666 -13_666 n
C1a2 C1a2 O1a2 28(9) -13_666 -16_665 n
C1a2 C1a2 O2a2 124(9) -13_666 1_555 n
C1a2 C1a2 O2a2 67(9) -13_666 4_556 n
C1a2 C1a2 O2a2 81(9) -13_666 -16_665 n
C1a2 C1a2 C2a2 25(9) -16_665 1_555 n
C1a2 C1a2 C2a2 123(9) -16_665 -13_666 n
C1a2 C1a2 C2a2 142(9) -16_665 -16_665 n
C1a2 C1a2 O1a2 116(9) -16_665 1_555 n
C1a2 C1a2 O1a2 129(9) -16_665 4_556 n
C1a2 C1a2 O1a2 31(9) -16_665 -13_666 n
C1a2 C1a2 O1a2 45(9) -16_665 -16_665 n
C1a2 C1a2 O2a2 113(9) -16_665 1_555 n
C1a2 C1a2 O2a2 107(9) -16_665 4_556 n
C1a2 C1a2 O2a2 48(9) -16_665 -16_665 n
C2a2 C1a2 C2a2 131(9) 1_555 -13_666 n
C2a2 C1a2 C2a2 117(9) 1_555 -16_665 n
C2a2 C1a2 O1a2 118(9) 1_555 1_555 n
C2a2 C1a2 O1a2 107(9) 1_555 4_556 n
C2a2 C1a2 O1a2 16(9) 1_555 -13_666 n
C2a2 C1a2 O1a2 54(9) 1_555 -16_665 n
C2a2 C1a2 O2a2 118(9) 1_555 1_555 n
C2a2 C1a2 O2a2 132(9) 1_555 4_556 n
C2a2 C1a2 O2a2 59(9) 1_555 -16_665 n
C2a2 C1a2 C2a2 78(9) -13_666 -16_665 n
C2a2 C1a2 O1a2 16(9) -13_666 1_555 n
C2a2 C1a2 O1a2 65(9) -13_666 4_556 n
C2a2 C1a2 O1a2 115(9) -13_666 -13_666 n
C2a2 C1a2 O1a2 80(9) -13_666 -16_665 n
C2a2 C1a2 O2a2 110(9) -13_666 1_555 n
C2a2 C1a2 O2a2 57(9) -13_666 4_556 n
C2a2 C1a2 O2a2 145(9) -13_666 -16_665 n
C2a2 C1a2 O1a2 76(9) -16_665 1_555 n
C2a2 C1a2 O1a2 26(9) -16_665 4_556 n
C2a2 C1a2 O1a2 114(9) -16_665 -13_666 n
C2a2 C1a2 O1a2 130(9) -16_665 -16_665 n
C2a2 C1a2 O2a2 82(9) -16_665 1_555 n
C2a2 C1a2 O2a2 111(9) -16_665 4_556 n
C2a2 C1a2 O2a2 132(9) -16_665 -16_665 n
O1a2 C1a2 O1a2 57(9) 1_555 4_556 n
O1a2 C1a2 O1a2 101(9) 1_555 -13_666 n
O1a2 C1a2 O1a2 71(9) 1_555 -16_665 n
O1a2 C1a2 O2a2 124(9) 1_555 1_555 n
O1a2 C1a2 O2a2 71(9) 1_555 4_556 n
O1a2 C1a2 O2a2 152(9) 1_555 -16_665 n
O1a2 C1a2 O1a2 97(9) 4_556 -13_666 n
O1a2 C1a2 O1a2 103(9) 4_556 -16_665 n
O1a2 C1a2 O2a2 108(9) 4_556 1_555 n
O1a2 C1a2 O2a2 115(9) 4_556 4_556 n
O1a2 C1a2 O2a2 150(9) 4_556 -16_665 n
O1a2 C1a2 O1a2 42(9) -13_666 -16_665 n
O1a2 C1a2 O2a2 135(9) -13_666 1_555 n
O1a2 C1a2 O2a2 131(9) -13_666 4_556 n
O1a2 C1a2 O2a2 74(9) -13_666 -16_665 n
O1a2 C1a2 O2a2 148(9) -16_665 1_555 n
O1a2 C1a2 O2a2 94(9) -16_665 4_556 n
O1a2 C1a2 O2a2 89(9) -16_665 -16_665 n
O2a2 C1a2 O2a2 70(9) 1_555 4_556 n
O2a2 C1a2 O2a2 65(9) 1_555 -16_665 n
O2a2 C1a2 O2a2 91(9) 4_556 -16_665 n
C1b2 C1b2 C2b2 96(9) 15_555 1_555 n
C1b2 C1b2 C2b2 75(9) 15_555 15_555 n
C1b2 C1b2 O1b2 72(9) 15_555 1_555 n
C1b2 C1b2 O1b2 97(9) 15_555 15_555 n
C1b2 C1b2 O2b2 102(9) 15_555 1_555 n
C1b2 C1b2 O2b2 68(9) 15_555 15_555 n
C2b2 C1b2 C2b2 21(9) 1_555 15_555 n
C2b2 C1b2 O1b2 118(9) 1_555 1_555 n
C2b2 C1b2 O1b2 116(9) 1_555 15_555 n
C2b2 C1b2 O2b2 118(9) 1_555 1_555 n
C2b2 C1b2 O2b2 120(9) 1_555 15_555 n
C2b2 C1b2 O1b2 110(9) 15_555 1_555 n
C2b2 C1b2 O1b2 118(9) 15_555 15_555 n
C2b2 C1b2 O2b2 122(9) 15_555 1_555 n
C2b2 C1b2 O2b2 111(9) 15_555 15_555 n
O1b2 C1b2 O1b2 25(9) 1_555 15_555 n
O1b2 C1b2 O2b2 124(9) 1_555 1_555 n
O1b2 C1b2 O2b2 111(9) 1_555 15_555 n
O1b2 C1b2 O2b2 119(9) 15_555 1_555 n
O1b2 C1b2 O2b2 123(9) 15_555 15_555 n
O2b2 C1b2 O2b2 34(9) 1_555 15_555 n
C1a2 C2a2 C1a2 34(9) 1_555 -13_666 n
C1a2 C2a2 C1a2 13(9) 1_555 -16_665 n
C1a2 C2a2 C2a2 72(9) 1_555 4_556 n
C1a2 C2a2 C32 120(9) 1_555 1_555 n
C1a2 C2a2 C4a2 119(9) 1_555 1_555 n
C1a2 C2a2 C4b2 155(9) 1_555 15_555 n
C1a2 C2a2 C52 141(9) 1_555 15_555 n
C1a2 C2a2 O1a2 49(9) 1_555 -13_666 n
C1a2 C2a2 O1a2 63(9) 1_555 -16_665 n
C1a2 C2a2 O2a2 62(9) 1_555 -16_665 n
C1a2 C2a2 C1a2 25(9) -13_666 -16_665 n
C1a2 C2a2 C2a2 39(9) -13_666 4_556 n
C1a2 C2a2 C32 107(9) -13_666 1_555 n
C1a2 C2a2 C4a2 122(9) -13_666 1_555 n
C1a2 C2a2 C4b2 122(9) -13_666 15_555 n
C1a2 C2a2 C52 123(9) -13_666 15_555 n
C1a2 C2a2 O1a2 42(9) -13_666 -13_666 n
C1a2 C2a2 O1a2 34(9) -13_666 -16_665 n
C1a2 C2a2 O2a2 67(9) -13_666 -16_665 n
C1a2 C2a2 C2a2 63(9) -16_665 4_556 n
C1a2 C2a2 C32 110(9) -16_665 1_555 n
C1a2 C2a2 C4a2 129(9) -16_665 1_555 n
C1a2 C2a2 C4b2 143(9) -16_665 15_555 n
C1a2 C2a2 C52 143(9) -16_665 15_555 n
C1a2 C2a2 O1a2 51(9) -16_665 -13_666 n
C1a2 C2a2 O1a2 57(9) -16_665 -16_665 n
C1a2 C2a2 O2a2 55(9) -16_665 -16_665 n
C2a2 C2a2 C32 97(9) 4_556 1_555 n
C2a2 C2a2 C4a2 101(9) 4_556 1_555 n
C2a2 C2a2 C4b2 86(9) 4_556 15_555 n
C2a2 C2a2 C52 89(9) 4_556 15_555 n
C2a2 C2a2 O1a2 49(9) 4_556 -13_666 n
C2a2 C2a2 O1a2 15(9) 4_556 -16_665 n
C2a2 C2a2 O2a2 91(9) 4_556 -16_665 n
C32 C2a2 C4a2 121(9) 1_555 1_555 n
C32 C2a2 C4b2 50(9) 1_555 15_555 n
C32 C2a2 C52 96(9) 1_555 15_555 n
C32 C2a2 O1a2 144(9) 1_555 -13_666 n
C32 C2a2 O1a2 112(9) 1_555 -16_665 n
C32 C2a2 O2a2 59(9) 1_555 -16_665 n
C4a2 C2a2 C4b2 76(9) 1_555 15_555 n
C4a2 C2a2 C52 31(9) 1_555 15_555 n
C4a2 C2a2 O1a2 81(9) 1_555 -13_666 n
C4a2 C2a2 O1a2 95(9) 1_555 -16_665 n
C4a2 C2a2 O2a2 167(9) 1_555 -16_665 n
C4b2 C2a2 C52 47(9) 15_555 15_555 n
C4b2 C2a2 O1a2 124(9) 15_555 -13_666 n
C4b2 C2a2 O1a2 98(9) 15_555 -16_665 n
C4b2 C2a2 O2a2 108(9) 15_555 -16_665 n
C52 C2a2 O1a2 93(9) 15_555 -13_666 n
C52 C2a2 O1a2 90(9) 15_555 -16_665 n
C52 C2a2 O2a2 155(9) 15_555 -16_665 n
O1a2 C2a2 O1a2 34(9) -13_666 -16_665 n
O1a2 C2a2 O2a2 106(9) -13_666 -16_665 n
O1a2 C2a2 O2a2 97(9) -16_665 -16_665 n
C1b2 C2b2 C1b2 8(9) 1_555 15_555 n
C1b2 C2b2 C2b2 84(9) 1_555 15_555 n
C1b2 C2b2 C32 120(9) 1_555 1_555 n
C1b2 C2b2 C4b2 121(9) 1_555 1_555 n
C1b2 C2b2 C4b2 142(9) 1_555 15_555 n
C1b2 C2b2 H2b2 107(9) 1_555 15_555 n
C1b2 C2b2 H2b2 111(9) 1_555 -20_556 n
C1b2 C2b2 D2b2 107(9) 1_555 15_555 n
C1b2 C2b2 D2b2 111(9) 1_555 -20_556 n
C1b2 C2b2 C2b2 75(9) 15_555 15_555 n
C1b2 C2b2 C32 127(9) 15_555 1_555 n
C1b2 C2b2 C4b2 113(9) 15_555 1_555 n
C1b2 C2b2 C4b2 145(9) 15_555 15_555 n
C1b2 C2b2 H2b2 114(9) 15_555 15_555 n
C1b2 C2b2 H2b2 117(9) 15_555 -20_556 n
C1b2 C2b2 D2b2 114(9) 15_555 15_555 n
C1b2 C2b2 D2b2 117(9) 15_555 -20_556 n
C2b2 C2b2 C32 145(9) 15_555 1_555 n
C2b2 C2b2 C4b2 47(9) 15_555 1_555 n
C2b2 C2b2 C4b2 111(9) 15_555 15_555 n
C2b2 C2b2 H2b2 141(9) 15_555 15_555 n
C2b2 C2b2 H2b2 142(9) 15_555 -20_556 n
C2b2 C2b2 D2b2 141(9) 15_555 15_555 n
C2b2 C2b2 D2b2 142(9) 15_555 -20_556 n
C32 C2b2 C4b2 119(9) 1_555 1_555 n
C32 C2b2 C4b2 67(9) 1_555 15_555 n
C32 C2b2 H2b2 61(9) 1_555 15_555 n
C32 C2b2 H2b2 58(9) 1_555 -20_556 n
C32 C2b2 D2b2 61(9) 1_555 15_555 n
C32 C2b2 D2b2 58(9) 1_555 -20_556 n
C4b2 C2b2 C4b2 65(9) 1_555 15_555 n
C4b2 C2b2 H2b2 99(9) 1_555 15_555 n
C4b2 C2b2 H2b2 98(9) 1_555 -20_556 n
C4b2 C2b2 D2b2 99(9) 1_555 15_555 n
C4b2 C2b2 D2b2 98(9) 1_555 -20_556 n
C4b2 C2b2 H2b2 40(9) 15_555 15_555 n
C4b2 C2b2 H2b2 38(9) 15_555 -20_556 n
C4b2 C2b2 D2b2 40(9) 15_555 15_555 n
C4b2 C2b2 D2b2 38(9) 15_555 -20_556 n
H2b2 C2b2 H2b2 4(9) 15_555 -20_556 n
H2b2 C2b2 D2b2 0(9) 15_555 15_555 n
H2b2 C2b2 D2b2 4(9) 15_555 -20_556 n
H2b2 C2b2 D2b2 4(9) -20_556 15_555 n
H2b2 C2b2 D2b2 0(9) -20_556 -20_556 n
D2b2 C2b2 D2b2 4(9) 15_555 -20_556 n
C2a2 C32 C2b2 119(9) 1_555 1_555 n
C2a2 C32 C4b2 82(9) 1_555 15_555 n
C2a2 C32 O1a2 9(9) 1_555 -13_666 n
C2a2 C32 O2a2 67(9) 1_555 -16_665 n
C2a2 C32 H12 121(9) 1_555 1_555 n
C2a2 C32 H2b2 96(9) 1_555 15_555 n
C2a2 C32 H2b2 99(9) 1_555 -20_556 n
C2a2 C32 D12 121(9) 1_555 1_555 n
C2a2 C32 D2b2 96(9) 1_555 15_555 n
C2a2 C32 D2b2 99(9) 1_555 -20_556 n
C2b2 C32 C4b2 45(9) 1_555 15_555 n
C2b2 C32 O1a2 123(9) 1_555 -13_666 n
C2b2 C32 O2a2 165(9) 1_555 -16_665 n
C2b2 C32 H12 120(9) 1_555 1_555 n
C2b2 C32 H2b2 68(9) 1_555 15_555 n
C2b2 C32 H2b2 57(9) 1_555 -20_556 n
C2b2 C32 D12 120(9) 1_555 1_555 n
C2b2 C32 D2b2 68(9) 1_555 15_555 n
C2b2 C32 D2b2 57(9) 1_555 -20_556 n
C4b2 C32 O1a2 83(9) 15_555 -13_666 n
C4b2 C32 O2a2 147(9) 15_555 -16_665 n
C4b2 C32 H12 144(9) 15_555 1_555 n
C4b2 C32 H2b2 43(9) 15_555 15_555 n
C4b2 C32 H2b2 34(9) 15_555 -20_556 n
C4b2 C32 D12 144(9) 15_555 1_555 n
C4b2 C32 D2b2 43(9) 15_555 15_555 n
C4b2 C32 D2b2 34(9) 15_555 -20_556 n
O1a2 C32 O2a2 65(9) -13_666 -16_665 n
O1a2 C32 H12 116(9) -13_666 1_555 n
O1a2 C32 H2b2 91(9) -13_666 15_555 n
O1a2 C32 H2b2 95(9) -13_666 -20_556 n
O1a2 C32 D12 116(9) -13_666 1_555 n
O1a2 C32 D2b2 91(9) -13_666 15_555 n
O1a2 C32 D2b2 95(9) -13_666 -20_556 n
O2a2 C32 H12 57(9) -16_665 1_555 n
O2a2 C32 H2b2 126(9) -16_665 15_555 n
O2a2 C32 H2b2 137(9) -16_665 -20_556 n
O2a2 C32 D12 57(9) -16_665 1_555 n
O2a2 C32 D2b2 126(9) -16_665 15_555 n
O2a2 C32 D2b2 137(9) -16_665 -20_556 n
H12 C32 H2b2 104(9) 1_555 15_555 n
H12 C32 H2b2 110(9) 1_555 -20_556 n
H12 C32 D12 0(9) 1_555 1_555 n
H12 C32 D2b2 104(9) 1_555 15_555 n
H12 C32 D2b2 110(9) 1_555 -20_556 n
H2b2 C32 H2b2 12(9) 15_555 -20_556 n
H2b2 C32 D12 104(9) 15_555 1_555 n
H2b2 C32 D2b2 0(9) 15_555 15_555 n
H2b2 C32 D2b2 12(9) 15_555 -20_556 n
H2b2 C32 D12 110(9) -20_556 1_555 n
H2b2 C32 D2b2 12(9) -20_556 15_555 n
H2b2 C32 D2b2 0(9) -20_556 -20_556 n
D12 C32 D2b2 104(9) 1_555 15_555 n
D12 C32 D2b2 110(9) 1_555 -20_556 n
D2b2 C32 D2b2 12(9) 15_555 -20_556 n
C2a2 C4a2 C4a2 135(9) 1_555 15_555 n
C2a2 C4a2 C52 119(9) 1_555 1_555 n
C2a2 C4a2 C52 84(9) 1_555 15_555 n
C2a2 C4a2 H32 87(9) 1_555 15_555 n
C2a2 C4a2 H32 89(9) 1_555 -20_556 n
C2a2 C4a2 O1a2 20(9) 1_555 -13_666 n
C2a2 C4a2 H2a2 118(9) 1_555 1_555 n
C2a2 C4a2 D2a2 118(9) 1_555 1_555 n
C2a2 C4a2 D32 87(9) 1_555 15_555 n
C2a2 C4a2 D32 89(9) 1_555 -20_556 n
C4a2 C4a2 C52 35(9) 15_555 1_555 n
C4a2 C4a2 C52 86(9) 15_555 15_555 n
C4a2 C4a2 H32 126(9) 15_555 15_555 n
C4a2 C4a2 H32 124(9) 15_555 -20_556 n
C4a2 C4a2 O1a2 154(9) 15_555 -13_666 n
C4a2 C4a2 H2a2 99(9) 15_555 1_555 n
C4a2 C4a2 D2a2 99(9) 15_555 1_555 n
C4a2 C4a2 D32 126(9) 15_555 15_555 n
C4a2 C4a2 D32 124(9) 15_555 -20_556 n
C52 C4a2 C52 51(9) 1_555 15_555 n
C52 C4a2 H32 101(9) 1_555 15_555 n
C52 C4a2 H32 100(9) 1_555 -20_556 n
C52 C4a2 O1a2 136(9) 1_555 -13_666 n
C52 C4a2 H2a2 123(9) 1_555 1_555 n
C52 C4a2 D2a2 123(9) 1_555 1_555 n
C52 C4a2 D32 101(9) 1_555 15_555 n
C52 C4a2 D32 100(9) 1_555 -20_556 n
C52 C4a2 H32 63(9) 15_555 15_555 n
C52 C4a2 H32 62(9) 15_555 -20_556 n
C52 C4a2 O1a2 91(9) 15_555 -13_666 n
C52 C4a2 H2a2 137(9) 15_555 1_555 n
C52 C4a2 D2a2 137(9) 15_555 1_555 n
C52 C4a2 D32 63(9) 15_555 15_555 n
C52 C4a2 D32 62(9) 15_555 -20_556 n
H32 C4a2 H32 1(9) 15_555 -20_556 n
H32 C4a2 O1a2 74(9) 15_555 -13_666 n
H32 C4a2 H2a2 81(9) 15_555 1_555 n
H32 C4a2 D2a2 81(9) 15_555 1_555 n
H32 C4a2 D32 0(9) 15_555 15_555 n
H32 C4a2 D32 1(9) 15_555 -20_556 n
H32 C4a2 O1a2 76(9) -20_556 -13_666 n
H32 C4a2 H2a2 80(9) -20_556 1_555 n
H32 C4a2 D2a2 80(9) -20_556 1_555 n
H32 C4a2 D32 1(9) -20_556 15_555 n
H32 C4a2 D32 0(9) -20_556 -20_556 n
O1a2 C4a2 H2a2 101(9) -13_666 1_555 n
O1a2 C4a2 D2a2 101(9) -13_666 1_555 n
O1a2 C4a2 D32 74(9) -13_666 15_555 n
O1a2 C4a2 D32 76(9) -13_666 -20_556 n
H2a2 C4a2 D2a2 0(9) 1_555 1_555 n
H2a2 C4a2 D32 81(9) 1_555 15_555 n
H2a2 C4a2 D32 80(9) 1_555 -20_556 n
D2a2 C4a2 D32 81(9) 1_555 15_555 n
D2a2 C4a2 D32 80(9) 1_555 -20_556 n
D32 C4a2 D32 1(9) 15_555 -20_556 n
C2a2 C4b2 C2b2 116(9) 15_555 1_555 n
C2a2 C4b2 C2b2 108(9) 15_555 15_555 n
C2a2 C4b2 C32 48(9) 15_555 15_555 n
C2a2 C4b2 C4b2 120(9) 15_555 15_555 n
C2a2 C4b2 C4b2 94(9) 15_555 -10_565 n
C2a2 C4b2 C52 55(9) 15_555 1_555 n
C2a2 C4b2 C52 82(9) 15_555 15_555 n
C2a2 C4b2 H2b2 95(9) 15_555 1_555 n
C2a2 C4b2 H2b2 95(9) 15_555 -10_565 n
C2a2 C4b2 D2b2 95(9) 15_555 1_555 n
C2a2 C4b2 D2b2 95(9) 15_555 -10_565 n
C2b2 C4b2 C2b2 22(9) 1_555 15_555 n
C2b2 C4b2 C32 86(9) 1_555 15_555 n
C2b2 C4b2 C4b2 47(9) 1_555 15_555 n
C2b2 C4b2 C4b2 143(9) 1_555 -10_565 n
C2b2 C4b2 C52 120(9) 1_555 1_555 n
C2b2 C4b2 C52 89(9) 1_555 15_555 n
C2b2 C4b2 H2b2 119(9) 1_555 1_555 n
C2b2 C4b2 H2b2 105(9) 1_555 -10_565 n
C2b2 C4b2 D2b2 119(9) 1_555 1_555 n
C2b2 C4b2 D2b2 105(9) 1_555 -10_565 n
C2b2 C4b2 C32 68(9) 15_555 15_555 n
C2b2 C4b2 C4b2 69(9) 15_555 15_555 n
C2b2 C4b2 C4b2 131(9) 15_555 -10_565 n
C2b2 C4b2 C52 135(9) 15_555 1_555 n
C2b2 C4b2 C52 108(9) 15_555 15_555 n
C2b2 C4b2 H2b2 101(9) 15_555 1_555 n
C2b2 C4b2 H2b2 86(9) 15_555 -10_565 n
C2b2 C4b2 D2b2 101(9) 15_555 1_555 n
C2b2 C4b2 D2b2 86(9) 15_555 -10_565 n
C32 C4b2 C4b2 123(9) 15_555 15_555 n
C32 C4b2 C4b2 102(9) 15_555 -10_565 n
C32 C4b2 C52 102(9) 15_555 1_555 n
C32 C4b2 C52 119(9) 15_555 15_555 n
C32 C4b2 H2b2 78(9) 15_555 1_555 n
C32 C4b2 H2b2 67(9) 15_555 -10_565 n
C32 C4b2 D2b2 78(9) 15_555 1_555 n
C32 C4b2 D2b2 67(9) 15_555 -10_565 n
C4b2 C4b2 C4b2 135(9) 15_555 -10_565 n
C4b2 C4b2 C52 84(9) 15_555 1_555 n
C4b2 C4b2 C52 48(9) 15_555 15_555 n
C4b2 C4b2 H2b2 145(9) 15_555 1_555 n
C4b2 C4b2 H2b2 142(9) 15_555 -10_565 n
C4b2 C4b2 D2b2 145(9) 15_555 1_555 n
C4b2 C4b2 D2b2 142(9) 15_555 -10_565 n
C4b2 C4b2 C52 93(9) -10_565 1_555 n
C4b2 C4b2 C52 117(9) -10_565 15_555 n
C4b2 C4b2 H2b2 33(9) -10_565 1_555 n
C4b2 C4b2 H2b2 49(9) -10_565 -10_565 n
C4b2 C4b2 D2b2 33(9) -10_565 1_555 n
C4b2 C4b2 D2b2 49(9) -10_565 -10_565 n
C52 C4b2 C52 36(9) 1_555 15_555 n
C52 C4b2 H2b2 121(9) 1_555 1_555 n
C52 C4b2 H2b2 133(9) 1_555 -10_565 n
C52 C4b2 D2b2 121(9) 1_555 1_555 n
C52 C4b2 D2b2 133(9) 1_555 -10_565 n
C52 C4b2 H2b2 150(9) 15_555 1_555 n
C52 C4b2 H2b2 166(9) 15_555 -10_565 n
C52 C4b2 D2b2 150(9) 15_555 1_555 n
C52 C4b2 D2b2 166(9) 15_555 -10_565 n
H2b2 C4b2 H2b2 16(9) 1_555 -10_565 n
H2b2 C4b2 D2b2 0(9) 1_555 1_555 n
H2b2 C4b2 D2b2 16(9) 1_555 -10_565 n
H2b2 C4b2 D2b2 16(9) -10_565 1_555 n
H2b2 C4b2 D2b2 0(9) -10_565 -10_565 n
D2b2 C4b2 D2b2 16(9) 1_555 -10_565 n
C2a2 C52 C4a2 111(9) 15_555 1_555 n
C2a2 C52 C4a2 66(9) 15_555 15_555 n
C2a2 C52 C4b2 78(9) 15_555 1_555 n
C2a2 C52 C4b2 110(9) 15_555 15_555 n
C2a2 C52 C52 133(9) 15_555 15_555 n
C2a2 C52 C52 91(9) 15_555 -10_565 n
C2a2 C52 H32 85(9) 15_555 1_555 n
C2a2 C52 H32 84(9) 15_555 -10_565 n
C2a2 C52 O1a2 17(9) 15_555 -3_666 n
C2a2 C52 D32 85(9) 15_555 1_555 n
C2a2 C52 D32 84(9) 15_555 -10_565 n
C4a2 C52 C4a2 59(9) 1_555 15_555 n
C4a2 C52 C4b2 121(9) 1_555 1_555 n
C4a2 C52 C4b2 77(9) 1_555 15_555 n
C4a2 C52 C52 35(9) 1_555 15_555 n
C4a2 C52 C52 147(9) 1_555 -10_565 n
C4a2 C52 H32 118(9) 1_555 1_555 n
C4a2 C52 H32 113(9) 1_555 -10_565 n
C4a2 C52 O1a2 115(9) 1_555 -3_666 n
C4a2 C52 D32 118(9) 1_555 1_555 n
C4a2 C52 D32 113(9) 1_555 -10_565 n
C4a2 C52 C4b2 137(9) 15_555 1_555 n
C4a2 C52 C4b2 127(9) 15_555 15_555 n
C4a2 C52 C52 94(9) 15_555 15_555 n
C4a2 C52 C52 114(9) 15_555 -10_565 n
C4a2 C52 H32 78(9) 15_555 1_555 n
C4a2 C52 H32 72(9) 15_555 -10_565 n
C4a2 C52 O1a2 60(9) 15_555 -3_666 n
C4a2 C52 D32 78(9) 15_555 1_555 n
C4a2 C52 D32 72(9) 15_555 -10_565 n
C4b2 C52 C4b2 48(9) 1_555 15_555 n
C4b2 C52 C52 96(9) 1_555 15_555 n
C4b2 C52 C52 87(9) 1_555 -10_565 n
C4b2 C52 H32 121(9) 1_555 1_555 n
C4b2 C52 H32 126(9) 1_555 -10_565 n
C4b2 C52 O1a2 90(9) 1_555 -3_666 n
C4b2 C52 D32 121(9) 1_555 1_555 n
C4b2 C52 D32 126(9) 1_555 -10_565 n
C4b2 C52 C52 48(9) 15_555 15_555 n
C4b2 C52 C52 119(9) 15_555 -10_565 n
C4b2 C52 H32 154(9) 15_555 1_555 n
C4b2 C52 H32 159(9) 15_555 -10_565 n
C4b2 C52 O1a2 127(9) 15_555 -3_666 n
C4b2 C52 D32 154(9) 15_555 1_555 n
C4b2 C52 D32 159(9) 15_555 -10_565 n
C52 C52 C52 135(9) 15_555 -10_565 n
C52 C52 H32 134(9) 15_555 1_555 n
C52 C52 H32 131(9) 15_555 -10_565 n
C52 C52 O1a2 145(9) 15_555 -3_666 n
C52 C52 D32 134(9) 15_555 1_555 n
C52 C52 D32 131(9) 15_555 -10_565 n
C52 C52 H32 37(9) -10_565 1_555 n
C52 C52 H32 43(9) -10_565 -10_565 n
C52 C52 O1a2 80(9) -10_565 -3_666 n
C52 C52 D32 37(9) -10_565 1_555 n
C52 C52 D32 43(9) -10_565 -10_565 n
H32 C52 H32 6(9) 1_555 -10_565 n
H32 C52 O1a2 68(9) 1_555 -3_666 n
H32 C52 D32 0(9) 1_555 1_555 n
H32 C52 D32 6(9) 1_555 -10_565 n
H32 C52 O1a2 67(9) -10_565 -3_666 n
H32 C52 D32 6(9) -10_565 1_555 n
H32 C52 D32 0(9) -10_565 -10_565 n
O1a2 C52 D32 68(9) -3_666 1_555 n
O1a2 C52 D32 67(9) -3_666 -10_565 n
D32 C52 D32 6(9) 1_555 -10_565 n
C4a2 H32 C4a2 159(9) 15_555 18_565 n
C4a2 H32 C52 39(9) 15_555 1_555 n
C4a2 H32 C52 137(9) 15_555 -10_565 n
C4a2 H32 H32 10(9) 15_555 -10_565 n
C4a2 H32 O1a2 58(9) 15_555 -3_666 n
C4a2 H32 O1a2 97(9) 15_555 -6_656 n
C4a2 H32 H2a2 46(9) 15_555 15_555 n
C4a2 H32 H2a2 128(9) 15_555 18_565 n
C4a2 H32 D2a2 46(9) 15_555 15_555 n
C4a2 H32 D2a2 128(9) 15_555 18_565 n
C4a2 H32 D32 10(9) 15_555 -10_565 n
C4a2 H32 C52 142(9) 18_565 1_555 n
C4a2 H32 C52 45(9) 18_565 -10_565 n
C4a2 H32 H32 169(9) 18_565 -10_565 n
C4a2 H32 O1a2 101(9) 18_565 -3_666 n
C4a2 H32 O1a2 62(9) 18_565 -6_656 n
C4a2 H32 H2a2 132(9) 18_565 15_555 n
C4a2 H32 H2a2 51(9) 18_565 18_565 n
C4a2 H32 D2a2 132(9) 18_565 15_555 n
C4a2 H32 D2a2 51(9) 18_565 18_565 n
C4a2 H32 D32 169(9) 18_565 -10_565 n
C52 H32 C52 100(9) 1_555 -10_565 n
C52 H32 H32 37(9) 1_555 -10_565 n
C52 H32 O1a2 72(9) 1_555 -3_666 n
C52 H32 O1a2 102(9) 1_555 -6_656 n
C52 H32 H2a2 83(9) 1_555 15_555 n
C52 H32 H2a2 166(9) 1_555 18_565 n
C52 H32 D2a2 83(9) 1_555 15_555 n
C52 H32 D2a2 166(9) 1_555 18_565 n
C52 H32 D32 37(9) 1_555 -10_565 n
C52 H32 H32 137(9) -10_565 -10_565 n
C52 H32 O1a2 105(9) -10_565 -3_666 n
C52 H32 O1a2 77(9) -10_565 -6_656 n
C52 H32 H2a2 177(9) -10_565 15_555 n
C52 H32 H2a2 94(9) -10_565 18_565 n
C52 H32 D2a2 177(9) -10_565 15_555 n
C52 H32 D2a2 94(9) -10_565 18_565 n
C52 H32 D32 137(9) -10_565 -10_565 n
H32 H32 O1a2 68(9) -10_565 -3_666 n
H32 H32 O1a2 107(9) -10_565 -6_656 n
H32 H32 H2a2 46(9) -10_565 15_555 n
H32 H32 H2a2 129(9) -10_565 18_565 n
H32 H32 D2a2 46(9) -10_565 15_555 n
H32 H32 D2a2 129(9) -10_565 18_565 n
H32 H32 D32 0(9) -10_565 -10_565 n
O1a2 H32 O1a2 39(9) -3_666 -6_656 n
O1a2 H32 H2a2 78(9) -3_666 15_555 n
O1a2 H32 H2a2 107(9) -3_666 18_565 n
O1a2 H32 D2a2 78(9) -3_666 15_555 n
O1a2 H32 D2a2 107(9) -3_666 18_565 n
O1a2 H32 D32 68(9) -3_666 -10_565 n
O1a2 H32 H2a2 104(9) -6_656 15_555 n
O1a2 H32 H2a2 83(9) -6_656 18_565 n
O1a2 H32 D2a2 104(9) -6_656 15_555 n
O1a2 H32 D2a2 83(9) -6_656 18_565 n
O1a2 H32 D32 107(9) -6_656 -10_565 n
H2a2 H32 H2a2 83(9) 15_555 18_565 n
H2a2 H32 D2a2 0(9) 15_555 15_555 n
H2a2 H32 D2a2 83(9) 15_555 18_565 n
H2a2 H32 D32 46(9) 15_555 -10_565 n
H2a2 H32 D2a2 83(9) 18_565 15_555 n
H2a2 H32 D2a2 0(9) 18_565 18_565 n
H2a2 H32 D32 129(9) 18_565 -10_565 n
D2a2 H32 D2a2 83(9) 15_555 18_565 n
D2a2 H32 D32 46(9) 15_555 -10_565 n
D2a2 H32 D32 129(9) 18_565 -10_565 n
C1a2 O1a2 C1a2 35(9) 1_555 4_556 n
C1a2 O1a2 C1a2 43(9) 1_555 -13_666 n
C1a2 O1a2 C1a2 19(9) 1_555 -16_665 n
C1a2 O1a2 C2a2 123(9) 1_555 -13_666 n
C1a2 O1a2 C2a2 48(9) 1_555 -16_665 n
C1a2 O1a2 C32 100(9) 1_555 -13_666 n
C1a2 O1a2 C4a2 156(9) 1_555 -13_666 n
C1a2 O1a2 C52 142(9) 1_555 -2_666 n
C1a2 O1a2 H32 116(9) 1_555 11_665 n
C1a2 O1a2 H32 111(9) 1_555 -2_666 n
C1a2 O1a2 O1a2 44(9) 1_555 4_556 n
C1a2 O1a2 O1a2 64(9) 1_555 -16_665 n
C1a2 O1a2 O2a2 68(9) 1_555 4_556 n
C1a2 O1a2 D32 116(9) 1_555 11_665 n
C1a2 O1a2 D32 111(9) 1_555 -2_666 n
C1a2 O1a2 C1a2 20(9) 4_556 -13_666 n
C1a2 O1a2 C1a2 30(9) 4_556 -16_665 n
C1a2 O1a2 C2a2 102(9) 4_556 -13_666 n
C1a2 O1a2 C2a2 81(9) 4_556 -16_665 n
C1a2 O1a2 C32 91(9) 4_556 -13_666 n
C1a2 O1a2 C4a2 160(9) 4_556 -13_666 n
C1a2 O1a2 C52 169(9) 4_556 -2_666 n
C1a2 O1a2 H32 150(9) 4_556 11_665 n
C1a2 O1a2 H32 145(9) 4_556 -2_666 n
C1a2 O1a2 O1a2 79(9) 4_556 4_556 n
C1a2 O1a2 O1a2 51(9) 4_556 -16_665 n
C1a2 O1a2 O2a2 44(9) 4_556 4_556 n
C1a2 O1a2 D32 150(9) 4_556 11_665 n
C1a2 O1a2 D32 145(9) 4_556 -2_666 n
C1a2 O1a2 C1a2 27(9) -13_666 -16_665 n
C1a2 O1a2 C2a2 115(9) -13_666 -13_666 n
C1a2 O1a2 C2a2 90(9) -13_666 -16_665 n
C1a2 O1a2 C32 110(9) -13_666 -13_666 n
C1a2 O1a2 C4a2 142(9) -13_666 -13_666 n
C1a2 O1a2 C52 171(9) -13_666 -2_666 n
C1a2 O1a2 H32 139(9) -13_666 11_665 n
C1a2 O1a2 H32 136(9) -13_666 -2_666 n
C1a2 O1a2 O1a2 83(9) -13_666 4_556 n
C1a2 O1a2 O1a2 31(9) -13_666 -16_665 n
C1a2 O1a2 O2a2 61(9) -13_666 4_556 n
C1a2 O1a2 D32 139(9) -13_666 11_665 n
C1a2 O1a2 D32 136(9) -13_666 -2_666 n
C1a2 O1a2 C2a2 131(9) -16_665 -13_666 n
C1a2 O1a2 C2a2 63(9) -16_665 -16_665 n
C1a2 O1a2 C32 114(9) -16_665 -13_666 n
C1a2 O1a2 C4a2 149(9) -16_665 -13_666 n
C1a2 O1a2 C52 154(9) -16_665 -2_666 n
C1a2 O1a2 H32 120(9) -16_665 11_665 n
C1a2 O1a2 H32 115(9) -16_665 -2_666 n
C1a2 O1a2 O1a2 56(9) -16_665 4_556 n
C1a2 O1a2 O1a2 45(9) -16_665 -16_665 n
C1a2 O1a2 O2a2 72(9) -16_665 4_556 n
C1a2 O1a2 D32 120(9) -16_665 11_665 n
C1a2 O1a2 D32 115(9) -16_665 -2_666 n
C2a2 O1a2 C2a2 116(9) -13_666 -16_665 n
C2a2 O1a2 C32 26(9) -13_666 -13_666 n
C2a2 O1a2 C4a2 79(9) -13_666 -13_666 n
C2a2 O1a2 C52 70(9) -13_666 -2_666 n
C2a2 O1a2 H32 106(9) -13_666 11_665 n
C2a2 O1a2 H32 109(9) -13_666 -2_666 n
C2a2 O1a2 O1a2 131(9) -13_666 4_556 n
C2a2 O1a2 O1a2 130(9) -13_666 -16_665 n
C2a2 O1a2 O2a2 59(9) -13_666 4_556 n
C2a2 O1a2 D32 106(9) -13_666 11_665 n
C2a2 O1a2 D32 109(9) -13_666 -2_666 n
C2a2 O1a2 C32 91(9) -16_665 -13_666 n
C2a2 O1a2 C4a2 116(9) -16_665 -13_666 n
C2a2 O1a2 C52 95(9) -16_665 -2_666 n
C2a2 O1a2 H32 76(9) -16_665 11_665 n
C2a2 O1a2 H32 70(9) -16_665 -2_666 n
C2a2 O1a2 O1a2 15(9) -16_665 4_556 n
C2a2 O1a2 O1a2 103(9) -16_665 -16_665 n
C2a2 O1a2 O2a2 94(9) -16_665 4_556 n
C2a2 O1a2 D32 76(9) -16_665 11_665 n
C2a2 O1a2 D32 70(9) -16_665 -2_666 n
C32 O1a2 C4a2 97(9) -13_666 -13_666 n
C32 O1a2 C52 78(9) -13_666 -2_666 n
C32 O1a2 H32 108(9) -13_666 11_665 n
C32 O1a2 H32 109(9) -13_666 -2_666 n
C32 O1a2 O1a2 106(9) -13_666 4_556 n
C32 O1a2 O1a2 137(9) -13_666 -16_665 n
C32 O1a2 O2a2 49(9) -13_666 4_556 n
C32 O1a2 D32 108(9) -13_666 11_665 n
C32 O1a2 D32 109(9) -13_666 -2_666 n
C4a2 O1a2 C52 29(9) -13_666 -2_666 n
C4a2 O1a2 H32 42(9) -13_666 11_665 n
C4a2 O1a2 H32 47(9) -13_666 -2_666 n
C4a2 O1a2 O1a2 115(9) -13_666 4_556 n
C4a2 O1a2 O1a2 112(9) -13_666 -16_665 n
C4a2 O1a2 O2a2 136(9) -13_666 4_556 n
C4a2 O1a2 D32 42(9) -13_666 11_665 n
C4a2 O1a2 D32 47(9) -13_666 -2_666 n
C52 O1a2 H32 36(9) -2_666 11_665 n
C52 O1a2 H32 40(9) -2_666 -2_666 n
C52 O1a2 O1a2 100(9) -2_666 4_556 n
C52 O1a2 O1a2 140(9) -2_666 -16_665 n
C52 O1a2 O2a2 126(9) -2_666 4_556 n
C52 O1a2 D32 36(9) -2_666 11_665 n
C52 O1a2 D32 40(9) -2_666 -2_666 n
H32 O1a2 H32 6(9) 11_665 -2_666 n
H32 O1a2 O1a2 73(9) 11_665 4_556 n
H32 O1a2 O1a2 115(9) 11_665 -16_665 n
H32 O1a2 O2a2 155(9) 11_665 4_556 n
H32 O1a2 D32 0(9) 11_665 11_665 n
H32 O1a2 D32 6(9) 11_665 -2_666 n
H32 O1a2 O1a2 68(9) -2_666 4_556 n
H32 O1a2 O1a2 114(9) -2_666 -16_665 n
H32 O1a2 O2a2 154(9) -2_666 4_556 n
H32 O1a2 D32 6(9) -2_666 11_665 n
H32 O1a2 D32 0(9) -2_666 -2_666 n
O1a2 O1a2 O1a2 90(9) 4_556 -16_665 n
O1a2 O1a2 O2a2 102(9) 4_556 4_556 n
O1a2 O1a2 D32 73(9) 4_556 11_665 n
O1a2 O1a2 D32 68(9) 4_556 -2_666 n
O1a2 O1a2 O2a2 89(9) -16_665 4_556 n
O1a2 O1a2 D32 115(9) -16_665 11_665 n
O1a2 O1a2 D32 114(9) -16_665 -2_666 n
O2a2 O1a2 D32 155(9) 4_556 11_665 n
O2a2 O1a2 D32 154(9) 4_556 -2_666 n
D32 O1a2 D32 6(9) 11_665 -2_666 n
C1b2 O1b2 C1b2 11(9) 1_555 15_555 n
C1b2 O1b2 O1b2 72(9) 1_555 15_555 n
C1b2 O1b2 O1b2 143(9) 1_555 -10_565 n
C1b2 O1b2 O1b2 83(9) 15_555 15_555 n
C1b2 O1b2 O1b2 134(9) 15_555 -10_565 n
O1b2 O1b2 O1b2 135(9) 15_555 -10_565 n
Cu1 O2a2 O2 77(9) 8_665 11_665 n
Cu1 O2a2 C1a2 98(9) 8_665 1_555 n
Cu1 O2a2 C1a2 83(9) 8_665 4_556 n
Cu1 O2a2 C1a2 86(9) 8_665 -16_665 n
Cu1 O2a2 C2a2 138(9) 8_665 -16_665 n
Cu1 O2a2 C32 140(9) 8_665 -16_665 n
Cu1 O2a2 O1a2 123(9) 8_665 4_556 n
Cu1 O2a2 O2a2 57(9) 8_665 4_556 n
Cu1 O2a2 O2a2 60(9) 8_665 -16_665 n
Cu1 O2a2 H12 99(9) 8_665 -16_665 n
Cu1 O2a2 D12 99(9) 8_665 -16_665 n
O2 O2a2 C1a2 169(9) 11_665 1_555 n
O2 O2a2 C1a2 159(9) 11_665 4_556 n
O2 O2a2 C1a2 150(9) 11_665 -16_665 n
O2 O2a2 C2a2 144(9) 11_665 -16_665 n
O2 O2a2 C32 97(9) 11_665 -16_665 n
O2 O2a2 O1a2 159(9) 11_665 4_556 n
O2 O2a2 O2a2 118(9) 11_665 4_556 n
O2 O2a2 O2a2 102(9) 11_665 -16_665 n
O2 O2a2 H12 62(9) 11_665 -16_665 n
O2 O2a2 D12 62(9) 11_665 -16_665 n
C1a2 O2a2 C1a2 23(9) 1_555 4_556 n
C1a2 O2a2 C1a2 19(9) 1_555 -16_665 n
C1a2 O2a2 C2a2 43(9) 1_555 -16_665 n
C1a2 O2a2 C32 93(9) 1_555 -16_665 n
C1a2 O2a2 O1a2 28(9) 1_555 4_556 n
C1a2 O2a2 O2a2 66(9) 1_555 4_556 n
C1a2 O2a2 O2a2 67(9) 1_555 -16_665 n
C1a2 O2a2 H12 130(9) 1_555 -16_665 n
C1a2 O2a2 D12 130(9) 1_555 -16_665 n
C1a2 O2a2 C1a2 32(9) 4_556 -16_665 n
C1a2 O2a2 C2a2 56(9) 4_556 -16_665 n
C1a2 O2a2 C32 94(9) 4_556 -16_665 n
C1a2 O2a2 O1a2 41(9) 4_556 4_556 n
C1a2 O2a2 O2a2 44(9) 4_556 4_556 n
C1a2 O2a2 O2a2 73(9) 4_556 -16_665 n
C1a2 O2a2 H12 116(9) 4_556 -16_665 n
C1a2 O2a2 D12 116(9) 4_556 -16_665 n
C1a2 O2a2 C2a2 59(9) -16_665 -16_665 n
C1a2 O2a2 C32 111(9) -16_665 -16_665 n
C1a2 O2a2 O1a2 45(9) -16_665 4_556 n
C1a2 O2a2 O2a2 71(9) -16_665 4_556 n
C1a2 O2a2 O2a2 48(9) -16_665 -16_665 n
C1a2 O2a2 H12 147(9) -16_665 -16_665 n
C1a2 O2a2 D12 147(9) -16_665 -16_665 n
C2a2 O2a2 C32 54(9) -16_665 -16_665 n
C2a2 O2a2 O1a2 15(9) -16_665 4_556 n
C2a2 O2a2 O2a2 89(9) -16_665 4_556 n
C2a2 O2a2 O2a2 103(9) -16_665 -16_665 n
C2a2 O2a2 H12 100(9) -16_665 -16_665 n
C2a2 O2a2 D12 100(9) -16_665 -16_665 n
C32 O2a2 O1a2 67(9) -16_665 4_556 n
C32 O2a2 O2a2 95(9) -16_665 4_556 n
C32 O2a2 O2a2 155(9) -16_665 -16_665 n
C32 O2a2 H12 48(9) -16_665 -16_665 n
C32 O2a2 D12 48(9) -16_665 -16_665 n
O1a2 O2a2 O2a2 78(9) 4_556 4_556 n
O1a2 O2a2 O2a2 91(9) 4_556 -16_665 n
O1a2 O2a2 H12 110(9) 4_556 -16_665 n
O1a2 O2a2 D12 110(9) 4_556 -16_665 n
O2a2 O2a2 O2a2 90(9) 4_556 -16_665 n
O2a2 O2a2 H12 85(9) 4_556 -16_665 n
O2a2 O2a2 D12 85(9) 4_556 -16_665 n
O2a2 O2a2 H12 157(9) -16_665 -16_665 n
O2a2 O2a2 D12 157(9) -16_665 -16_665 n
H12 O2a2 D12 0(9) -16_665 -16_665 n
C3 O2b2 C3 0(9) 1_555 15_555 n
C3 O2b2 C1b2 122(9) 1_555 1_555 n
C3 O2b2 C1b2 118(9) 1_555 15_555 n
C3 O2b2 O2b2 77(9) 1_555 15_555 n
C3 O2b2 C1b2 122(9) 15_555 1_555 n
C3 O2b2 C1b2 118(9) 15_555 15_555 n
C3 O2b2 O2b2 78(9) 15_555 15_555 n
C1b2 O2b2 C1b2 9(9) 1_555 15_555 n
C1b2 O2b2 O2b2 78(9) 1_555 15_555 n
C1b2 O2b2 O2b2 68(9) 15_555 15_555 n
O2 H12 C32 123(9) 15_555 1_555 n
O2 H12 O2a2 71(9) 15_555 -16_665 n
O2 H12 H12 125(9) 15_555 4_556 n
O2 H12 D12 125(9) 15_555 4_556 n
C32 H12 O2a2 76(9) 1_555 -16_665 n
C32 H12 H12 102(9) 1_555 4_556 n
C32 H12 D12 102(9) 1_555 4_556 n
O2a2 H12 H12 95(9) -16_665 4_556 n
O2a2 H12 D12 95(9) -16_665 4_556 n
H12 H12 D12 0(9) 4_556 4_556 n
C4a2 H2a2 H32 53(9) 1_555 15_555 n
C4a2 H2a2 H32 49(9) 1_555 -20_556 n
C4a2 H2a2 H2a2 81(9) 1_555 15_555 n
C4a2 H2a2 H2a2 139(9) 1_555 -16_665 n
C4a2 H2a2 D2a2 81(9) 1_555 15_555 n
C4a2 H2a2 D2a2 139(9) 1_555 -16_665 n
C4a2 H2a2 D32 53(9) 1_555 15_555 n
C4a2 H2a2 D32 49(9) 1_555 -20_556 n
H32 H2a2 H32 5(9) 15_555 -20_556 n
H32 H2a2 H2a2 111(9) 15_555 15_555 n
H32 H2a2 H2a2 129(9) 15_555 -16_665 n
H32 H2a2 D2a2 111(9) 15_555 15_555 n
H32 H2a2 D2a2 129(9) 15_555 -16_665 n
H32 H2a2 D32 0(9) 15_555 15_555 n
H32 H2a2 D32 5(9) 15_555 -20_556 n
H32 H2a2 H2a2 108(9) -20_556 15_555 n
H32 H2a2 H2a2 132(9) -20_556 -16_665 n
H32 H2a2 D2a2 108(9) -20_556 15_555 n
H32 H2a2 D2a2 132(9) -20_556 -16_665 n
H32 H2a2 D32 5(9) -20_556 15_555 n
H32 H2a2 D32 0(9) -20_556 -20_556 n
H2a2 H2a2 H2a2 120(9) 15_555 -16_665 n
H2a2 H2a2 D2a2 0(9) 15_555 15_555 n
H2a2 H2a2 D2a2 120(9) 15_555 -16_665 n
H2a2 H2a2 D32 111(9) 15_555 15_555 n
H2a2 H2a2 D32 108(9) 15_555 -20_556 n
H2a2 H2a2 D2a2 120(9) -16_665 15_555 n
H2a2 H2a2 D2a2 0(9) -16_665 -16_665 n
H2a2 H2a2 D32 129(9) -16_665 15_555 n
H2a2 H2a2 D32 132(9) -16_665 -20_556 n
D2a2 H2a2 D2a2 120(9) 15_555 -16_665 n
D2a2 H2a2 D32 111(9) 15_555 15_555 n
D2a2 H2a2 D32 108(9) 15_555 -20_556 n
D2a2 H2a2 D32 129(9) -16_665 15_555 n
D2a2 H2a2 D32 132(9) -16_665 -20_556 n
D32 H2a2 D32 5(9) 15_555 -20_556 n
C2b2 H2b2 C2b2 150(9) 15_555 18_565 n
C2b2 H2b2 C32 51(9) 15_555 15_555 n
C2b2 H2b2 C32 137(9) 15_555 18_565 n
C2b2 H2b2 C4b2 39(9) 15_555 1_555 n
C2b2 H2b2 C4b2 134(9) 15_555 -10_565 n
C2b2 H2b2 H2b2 13(9) 15_555 -10_565 n
C2b2 H2b2 D2b2 13(9) 15_555 -10_565 n
C2b2 H2b2 C32 150(9) 18_565 15_555 n
C2b2 H2b2 C32 66(9) 18_565 18_565 n
C2b2 H2b2 C4b2 149(9) 18_565 1_555 n
C2b2 H2b2 C4b2 57(9) 18_565 -10_565 n
C2b2 H2b2 H2b2 163(9) 18_565 -10_565 n
C2b2 H2b2 D2b2 163(9) 18_565 -10_565 n
C32 H2b2 C32 87(9) 15_555 18_565 n
C32 H2b2 C4b2 60(9) 15_555 1_555 n
C32 H2b2 C4b2 132(9) 15_555 -10_565 n
C32 H2b2 H2b2 41(9) 15_555 -10_565 n
C32 H2b2 D2b2 41(9) 15_555 -10_565 n
C32 H2b2 C4b2 132(9) 18_565 1_555 n
C32 H2b2 C4b2 79(9) 18_565 -10_565 n
C32 H2b2 H2b2 128(9) 18_565 -10_565 n
C32 H2b2 D2b2 128(9) 18_565 -10_565 n
C4b2 H2b2 C4b2 98(9) 1_555 -10_565 n
C4b2 H2b2 H2b2 33(9) 1_555 -10_565 n
C4b2 H2b2 D2b2 33(9) 1_555 -10_565 n
C4b2 H2b2 H2b2 131(9) -10_565 -10_565 n
C4b2 H2b2 D2b2 131(9) -10_565 -10_565 n
H2b2 H2b2 D2b2 0(9) -10_565 -10_565 n
O2 D12 C32 123(9) 15_555 1_555 n
O2 D12 O2a2 71(9) 15_555 -16_665 n
O2 D12 H12 125(9) 15_555 4_556 n
O2 D12 D12 125(9) 15_555 4_556 n
C32 D12 O2a2 76(9) 1_555 -16_665 n
C32 D12 H12 102(9) 1_555 4_556 n
C32 D12 D12 102(9) 1_555 4_556 n
O2a2 D12 H12 95(9) -16_665 4_556 n
O2a2 D12 D12 95(9) -16_665 4_556 n
H12 D12 D12 0(9) 4_556 4_556 n
C4a2 D2a2 H32 53(9) 1_555 15_555 n
C4a2 D2a2 H32 49(9) 1_555 -20_556 n
C4a2 D2a2 H2a2 81(9) 1_555 15_555 n
C4a2 D2a2 H2a2 139(9) 1_555 -16_665 n
C4a2 D2a2 D2a2 81(9) 1_555 15_555 n
C4a2 D2a2 D2a2 139(9) 1_555 -16_665 n
C4a2 D2a2 D32 53(9) 1_555 15_555 n
C4a2 D2a2 D32 49(9) 1_555 -20_556 n
H32 D2a2 H32 5(9) 15_555 -20_556 n
H32 D2a2 H2a2 111(9) 15_555 15_555 n
H32 D2a2 H2a2 129(9) 15_555 -16_665 n
H32 D2a2 D2a2 111(9) 15_555 15_555 n
H32 D2a2 D2a2 129(9) 15_555 -16_665 n
H32 D2a2 D32 0(9) 15_555 15_555 n
H32 D2a2 D32 5(9) 15_555 -20_556 n
H32 D2a2 H2a2 108(9) -20_556 15_555 n
H32 D2a2 H2a2 132(9) -20_556 -16_665 n
H32 D2a2 D2a2 108(9) -20_556 15_555 n
H32 D2a2 D2a2 132(9) -20_556 -16_665 n
H32 D2a2 D32 5(9) -20_556 15_555 n
H32 D2a2 D32 0(9) -20_556 -20_556 n
H2a2 D2a2 H2a2 120(9) 15_555 -16_665 n
H2a2 D2a2 D2a2 0(9) 15_555 15_555 n
H2a2 D2a2 D2a2 120(9) 15_555 -16_665 n
H2a2 D2a2 D32 111(9) 15_555 15_555 n
H2a2 D2a2 D32 108(9) 15_555 -20_556 n
H2a2 D2a2 D2a2 120(9) -16_665 15_555 n
H2a2 D2a2 D2a2 0(9) -16_665 -16_665 n
H2a2 D2a2 D32 129(9) -16_665 15_555 n
H2a2 D2a2 D32 132(9) -16_665 -20_556 n
D2a2 D2a2 D2a2 120(9) 15_555 -16_665 n
D2a2 D2a2 D32 111(9) 15_555 15_555 n
D2a2 D2a2 D32 108(9) 15_555 -20_556 n
D2a2 D2a2 D32 129(9) -16_665 15_555 n
D2a2 D2a2 D32 132(9) -16_665 -20_556 n
D32 D2a2 D32 5(9) 15_555 -20_556 n
C2b2 D2b2 C2b2 150(9) 15_555 18_565 n
C2b2 D2b2 C32 51(9) 15_555 15_555 n
C2b2 D2b2 C32 137(9) 15_555 18_565 n
C2b2 D2b2 C4b2 39(9) 15_555 1_555 n
C2b2 D2b2 C4b2 134(9) 15_555 -10_565 n
C2b2 D2b2 H2b2 13(9) 15_555 -10_565 n
C2b2 D2b2 D2b2 13(9) 15_555 -10_565 n
C2b2 D2b2 C32 150(9) 18_565 15_555 n
C2b2 D2b2 C32 66(9) 18_565 18_565 n
C2b2 D2b2 C4b2 149(9) 18_565 1_555 n
C2b2 D2b2 C4b2 57(9) 18_565 -10_565 n
C2b2 D2b2 H2b2 163(9) 18_565 -10_565 n
C2b2 D2b2 D2b2 163(9) 18_565 -10_565 n
C32 D2b2 C32 87(9) 15_555 18_565 n
C32 D2b2 C4b2 60(9) 15_555 1_555 n
C32 D2b2 C4b2 132(9) 15_555 -10_565 n
C32 D2b2 H2b2 41(9) 15_555 -10_565 n
C32 D2b2 D2b2 41(9) 15_555 -10_565 n
C32 D2b2 C4b2 132(9) 18_565 1_555 n
C32 D2b2 C4b2 79(9) 18_565 -10_565 n
C32 D2b2 H2b2 128(9) 18_565 -10_565 n
C32 D2b2 D2b2 128(9) 18_565 -10_565 n
C4b2 D2b2 C4b2 98(9) 1_555 -10_565 n
C4b2 D2b2 H2b2 33(9) 1_555 -10_565 n
C4b2 D2b2 D2b2 33(9) 1_555 -10_565 n
C4b2 D2b2 H2b2 131(9) -10_565 -10_565 n
C4b2 D2b2 D2b2 131(9) -10_565 -10_565 n
H2b2 D2b2 D2b2 0(9) -10_565 -10_565 n
C4a2 D32 C4a2 159(9) 15_555 18_565 n
C4a2 D32 C52 39(9) 15_555 1_555 n
C4a2 D32 C52 137(9) 15_555 -10_565 n
C4a2 D32 H32 10(9) 15_555 -10_565 n
C4a2 D32 O1a2 58(9) 15_555 -3_666 n
C4a2 D32 O1a2 97(9) 15_555 -6_656 n
C4a2 D32 H2a2 46(9) 15_555 15_555 n
C4a2 D32 H2a2 128(9) 15_555 18_565 n
C4a2 D32 D2a2 46(9) 15_555 15_555 n
C4a2 D32 D2a2 128(9) 15_555 18_565 n
C4a2 D32 D32 10(9) 15_555 -10_565 n
C4a2 D32 C52 142(9) 18_565 1_555 n
C4a2 D32 C52 45(9) 18_565 -10_565 n
C4a2 D32 H32 169(9) 18_565 -10_565 n
C4a2 D32 O1a2 101(9) 18_565 -3_666 n
C4a2 D32 O1a2 62(9) 18_565 -6_656 n
C4a2 D32 H2a2 132(9) 18_565 15_555 n
C4a2 D32 H2a2 51(9) 18_565 18_565 n
C4a2 D32 D2a2 132(9) 18_565 15_555 n
C4a2 D32 D2a2 51(9) 18_565 18_565 n
C4a2 D32 D32 169(9) 18_565 -10_565 n
C52 D32 C52 100(9) 1_555 -10_565 n
C52 D32 H32 37(9) 1_555 -10_565 n
C52 D32 O1a2 72(9) 1_555 -3_666 n
C52 D32 O1a2 102(9) 1_555 -6_656 n
C52 D32 H2a2 83(9) 1_555 15_555 n
C52 D32 H2a2 166(9) 1_555 18_565 n
C52 D32 D2a2 83(9) 1_555 15_555 n
C52 D32 D2a2 166(9) 1_555 18_565 n
C52 D32 D32 37(9) 1_555 -10_565 n
C52 D32 H32 137(9) -10_565 -10_565 n
C52 D32 O1a2 105(9) -10_565 -3_666 n
C52 D32 O1a2 77(9) -10_565 -6_656 n
C52 D32 H2a2 177(9) -10_565 15_555 n
C52 D32 H2a2 94(9) -10_565 18_565 n
C52 D32 D2a2 177(9) -10_565 15_555 n
C52 D32 D2a2 94(9) -10_565 18_565 n
C52 D32 D32 137(9) -10_565 -10_565 n
H32 D32 O1a2 68(9) -10_565 -3_666 n
H32 D32 O1a2 107(9) -10_565 -6_656 n
H32 D32 H2a2 46(9) -10_565 15_555 n
H32 D32 H2a2 129(9) -10_565 18_565 n
H32 D32 D2a2 46(9) -10_565 15_555 n
H32 D32 D2a2 129(9) -10_565 18_565 n
H32 D32 D32 0(9) -10_565 -10_565 n
O1a2 D32 O1a2 39(9) -3_666 -6_656 n
O1a2 D32 H2a2 78(9) -3_666 15_555 n
O1a2 D32 H2a2 107(9) -3_666 18_565 n
O1a2 D32 D2a2 78(9) -3_666 15_555 n
O1a2 D32 D2a2 107(9) -3_666 18_565 n
O1a2 D32 D32 68(9) -3_666 -10_565 n
O1a2 D32 H2a2 104(9) -6_656 15_555 n
O1a2 D32 H2a2 83(9) -6_656 18_565 n
O1a2 D32 D2a2 104(9) -6_656 15_555 n
O1a2 D32 D2a2 83(9) -6_656 18_565 n
O1a2 D32 D32 107(9) -6_656 -10_565 n
H2a2 D32 H2a2 83(9) 15_555 18_565 n
H2a2 D32 D2a2 0(9) 15_555 15_555 n
H2a2 D32 D2a2 83(9) 15_555 18_565 n
H2a2 D32 D32 46(9) 15_555 -10_565 n
H2a2 D32 D2a2 83(9) 18_565 15_555 n
H2a2 D32 D2a2 0(9) 18_565 18_565 n
H2a2 D32 D32 129(9) 18_565 -10_565 n
D2a2 D32 D2a2 83(9) 15_555 18_565 n
D2a2 D32 D32 46(9) 15_555 -10_565 n
D2a2 D32 D32 129(9) 18_565 -10_565 n
C1N N1a C1N 132(9) 1_555 19_656 n
C1N N1a C2N 105(9) 1_555 1_555 n
C1N N1a C2N 54(9) 1_555 19_656 n
C1N N1a C2N 105(9) 1_555 -10_565 n
C1N N1a C2N 54(9) 1_555 -14_666 n
C1N N1a C2N 54(9) 19_656 1_555 n
C1N N1a C2N 105(9) 19_656 19_656 n
C1N N1a C2N 54(9) 19_656 -10_565 n
C1N N1a C2N 105(9) 19_656 -14_666 n
C2N N1a C2N 55(9) 1_555 19_656 n
C2N N1a C2N 105(9) 1_555 -10_565 n
C2N N1a C2N 132(9) 1_555 -14_666 n
C2N N1a C2N 132(9) 19_656 -10_565 n
C2N N1a C2N 105(9) 19_656 -14_666 n
C2N N1a C2N 55(9) -10_565 -14_666 n
N1a C1N C1N 114(9) 1_555 214_554 n
N1a C1N D1N 116(9) 1_555 1_555 n
N1a C1N D1N 116(9) 1_555 -10_565 n
N1a C1N H1N 116(9) 1_555 1_555 n
N1a C1N H1N 116(9) 1_555 -10_565 n
N1a C1N C2N 62(9) 1_555 19_656 n
N1a C1N C2N 62(9) 1_555 -14_666 n
N1a C1N D2N 99(9) 1_555 19_656 n
N1a C1N D2N 99(9) 1_555 -14_666 n
N1a C1N H2N 99(9) 1_555 19_656 n
N1a C1N H2N 99(9) 1_555 -14_666 n
C1N C1N D1N 107(9) 214_554 1_555 n
C1N C1N D1N 107(9) 214_554 -10_565 n
C1N C1N H1N 107(9) 214_554 1_555 n
C1N C1N H1N 107(9) 214_554 -10_565 n
C1N C1N C2N 90(9) 214_554 19_656 n
C1N C1N C2N 90(9) 214_554 -14_666 n
C1N C1N D2N 103(9) 214_554 19_656 n
C1N C1N D2N 103(9) 214_554 -14_666 n
C1N C1N H2N 103(9) 214_554 19_656 n
C1N C1N H2N 103(9) 214_554 -14_666 n
D1N C1N D1N 95(9) 1_555 -10_565 n
D1N C1N H1N 0(9) 1_555 1_555 n
D1N C1N H1N 95(9) 1_555 -10_565 n
D1N C1N C2N 71(9) 1_555 19_656 n
D1N C1N C2N 161(9) 1_555 -14_666 n
D1N C1N D2N 23(9) 1_555 19_656 n
D1N C1N D2N 118(9) 1_555 -14_666 n
D1N C1N H2N 23(9) 1_555 19_656 n
D1N C1N H2N 117(9) 1_555 -14_666 n
D1N C1N H1N 95(9) -10_565 1_555 n
D1N C1N H1N 0(9) -10_565 -10_565 n
D1N C1N C2N 161(9) -10_565 19_656 n
D1N C1N C2N 71(9) -10_565 -14_666 n
D1N C1N D2N 118(9) -10_565 19_656 n
D1N C1N D2N 23(9) -10_565 -14_666 n
D1N C1N H2N 117(9) -10_565 19_656 n
D1N C1N H2N 23(9) -10_565 -14_666 n
H1N C1N H1N 95(9) 1_555 -10_565 n
H1N C1N C2N 71(9) 1_555 19_656 n
H1N C1N C2N 161(9) 1_555 -14_666 n
H1N C1N D2N 23(9) 1_555 19_656 n
H1N C1N D2N 118(9) 1_555 -14_666 n
H1N C1N H2N 23(9) 1_555 19_656 n
H1N C1N H2N 117(9) 1_555 -14_666 n
H1N C1N C2N 161(9) -10_565 19_656 n
H1N C1N C2N 71(9) -10_565 -14_666 n
H1N C1N D2N 118(9) -10_565 19_656 n
H1N C1N D2N 23(9) -10_565 -14_666 n
H1N C1N H2N 117(9) -10_565 19_656 n
H1N C1N H2N 23(9) -10_565 -14_666 n
C2N C1N C2N 119(9) 19_656 -14_666 n
C2N C1N D2N 48(9) 19_656 19_656 n
C2N C1N D2N 160(9) 19_656 -14_666 n
C2N C1N H2N 48(9) 19_656 19_656 n
C2N C1N H2N 160(9) 19_656 -14_666 n
C2N C1N D2N 160(9) -14_666 19_656 n
C2N C1N D2N 48(9) -14_666 -14_666 n
C2N C1N H2N 160(9) -14_666 19_656 n
C2N C1N H2N 48(9) -14_666 -14_666 n
D2N C1N D2N 139(9) 19_656 -14_666 n
D2N C1N H2N 0(9) 19_656 19_656 n
D2N C1N H2N 139(9) 19_656 -14_666 n
D2N C1N H2N 139(9) -14_666 19_656 n
D2N C1N H2N 0(9) -14_666 -14_666 n
H2N C1N H2N 138(9) 19_656 -14_666 n
C1N D1N C2N 62(9) 1_555 19_656 n
C1N D1N D2N 110(9) 1_555 19_656 n
C1N D1N H2N 109(9) 1_555 19_656 n
C2N D1N D2N 48(9) 19_656 19_656 n
C2N D1N H2N 47(9) 19_656 19_656 n
D2N D1N H2N 1(9) 19_656 19_656 n
C1N H1N C2N 62(9) 1_555 19_656 n
C1N H1N D2N 110(9) 1_555 19_656 n
C1N H1N H2N 109(9) 1_555 19_656 n
C2N H1N D2N 48(9) 19_656 19_656 n
C2N H1N H2N 47(9) 19_656 19_656 n
D2N H1N H2N 1(9) 19_656 19_656 n
N1a C2N C1N 64(9) 1_555 19_656 n
N1a C2N D1N 100(9) 1_555 19_656 n
N1a C2N H1N 100(9) 1_555 19_656 n
N1a C2N C2N 63(9) 1_555 19_656 n
N1a C2N C2N 114(9) 1_555 214_554 n
N1a C2N D2N 117(9) 1_555 1_555 n
N1a C2N D3N 117(9) 1_555 1_555 n
N1a C2N D3N 99(9) 1_555 19_656 n
N1a C2N H2N 116(9) 1_555 1_555 n
N1a C2N H3N 117(9) 1_555 1_555 n
N1a C2N H3N 99(9) 1_555 19_656 n
C1N C2N D1N 48(9) 19_656 19_656 n
C1N C2N H1N 48(9) 19_656 19_656 n
C1N C2N C2N 121(9) 19_656 19_656 n
C1N C2N C2N 90(9) 19_656 214_554 n
C1N C2N D2N 71(9) 19_656 1_555 n
C1N C2N D3N 160(9) 19_656 1_555 n
C1N C2N D3N 162(9) 19_656 19_656 n
C1N C2N H2N 70(9) 19_656 1_555 n
C1N C2N H3N 160(9) 19_656 1_555 n
C1N C2N H3N 162(9) 19_656 19_656 n
D1N C2N H1N 0(9) 19_656 19_656 n
D1N C2N C2N 162(9) 19_656 19_656 n
D1N C2N C2N 103(9) 19_656 214_554 n
D1N C2N D2N 23(9) 19_656 1_555 n
D1N C2N D3N 116(9) 19_656 1_555 n
D1N C2N D3N 138(9) 19_656 19_656 n
D1N C2N H2N 22(9) 19_656 1_555 n
D1N C2N H3N 116(9) 19_656 1_555 n
D1N C2N H3N 138(9) 19_656 19_656 n
H1N C2N C2N 162(9) 19_656 19_656 n
H1N C2N C2N 103(9) 19_656 214_554 n
H1N C2N D2N 23(9) 19_656 1_555 n
H1N C2N D3N 116(9) 19_656 1_555 n
H1N C2N D3N 138(9) 19_656 19_656 n
H1N C2N H2N 22(9) 19_656 1_555 n
H1N C2N H3N 116(9) 19_656 1_555 n
H1N C2N H3N 138(9) 19_656 19_656 n
C2N C2N C2N 90(9) 19_656 214_554 n
C2N C2N D2N 161(9) 19_656 1_555 n
C2N C2N D3N 71(9) 19_656 1_555 n
C2N C2N D3N 48(9) 19_656 19_656 n
C2N C2N H2N 161(9) 19_656 1_555 n
C2N C2N H3N 72(9) 19_656 1_555 n
C2N C2N H3N 48(9) 19_656 19_656 n
C2N C2N D2N 106(9) 214_554 1_555 n
C2N C2N D3N 106(9) 214_554 1_555 n
C2N C2N D3N 103(9) 214_554 19_656 n
C2N C2N H2N 106(9) 214_554 1_555 n
C2N C2N H3N 107(9) 214_554 1_555 n
C2N C2N H3N 103(9) 214_554 19_656 n
D2N C2N D3N 94(9) 1_555 1_555 n
D2N C2N D3N 117(9) 1_555 19_656 n
D2N C2N H2N 1(9) 1_555 1_555 n
D2N C2N H3N 93(9) 1_555 1_555 n
D2N C2N H3N 117(9) 1_555 19_656 n
D3N C2N D3N 24(9) 1_555 19_656 n
D3N C2N H2N 95(9) 1_555 1_555 n
D3N C2N H3N 0(9) 1_555 1_555 n
D3N C2N H3N 24(9) 1_555 19_656 n
D3N C2N H2N 117(9) 19_656 1_555 n
D3N C2N H3N 24(9) 19_656 1_555 n
D3N C2N H3N 0(9) 19_656 19_656 n
H2N C2N H3N 94(9) 1_555 1_555 n
H2N C2N H3N 118(9) 1_555 19_656 n
H3N C2N H3N 24(9) 1_555 19_656 n
C1N D2N D1N 47(9) 19_656 19_656 n
C1N D2N H1N 47(9) 19_656 19_656 n
C1N D2N C2N 61(9) 19_656 1_555 n
C1N D2N H2N 21(9) 19_656 1_555 n
D1N D2N H1N 0(9) 19_656 19_656 n
D1N D2N C2N 109(9) 19_656 1_555 n
D1N D2N H2N 30(9) 19_656 1_555 n
H1N D2N C2N 109(9) 19_656 1_555 n
H1N D2N H2N 30(9) 19_656 1_555 n
C2N D2N H2N 80(9) 1_555 1_555 n
C2N D3N C2N 61(9) 1_555 19_656 n
C2N D3N D3N 109(9) 1_555 19_656 n
C2N D3N H3N 89(9) 1_555 1_555 n
C2N D3N H3N 109(9) 1_555 19_656 n
C2N D3N D3N 48(9) 19_656 19_656 n
C2N D3N H3N 129(9) 19_656 1_555 n
C2N D3N H3N 48(9) 19_656 19_656 n
D3N D3N H3N 135(9) 19_656 1_555 n
D3N D3N H3N 0(9) 19_656 19_656 n
H3N D3N H3N 134(9) 1_555 19_656 n
C1N H2N D1N 48(9) 19_656 19_656 n
C1N H2N H1N 48(9) 19_656 19_656 n
C1N H2N C2N 62(9) 19_656 1_555 n
C1N H2N D2N 159(9) 19_656 1_555 n
D1N H2N H1N 0(9) 19_656 19_656 n
D1N H2N C2N 110(9) 19_656 1_555 n
D1N H2N D2N 149(9) 19_656 1_555 n
H1N H2N C2N 110(9) 19_656 1_555 n
H1N H2N D2N 149(9) 19_656 1_555 n
C2N H2N D2N 99(9) 1_555 1_555 n
C2N H3N C2N 61(9) 1_555 19_656 n
C2N H3N D3N 91(9) 1_555 1_555 n
C2N H3N D3N 108(9) 1_555 19_656 n
C2N H3N H3N 108(9) 1_555 19_656 n
C2N H3N D3N 51(9) 19_656 1_555 n
C2N H3N D3N 48(9) 19_656 19_656 n
C2N H3N H3N 48(9) 19_656 19_656 n
D3N H3N D3N 44(9) 1_555 19_656 n
D3N H3N H3N 45(9) 1_555 19_656 n
D3N H3N H3N 0(9) 19_656 19_656 n

loop_
_geom_bond_atom_site_label_1
_geom_bond_atom_site_label_2
_geom_bond_distance
_geom_bond_site_symmetry_2
_geom_bond_publ_flag
Cu1 Cu2 2.34(15) 1_555 n
Cu1 O2 2.01(15) 3_555 n
Cu1 O2 2.01(15) 24_566 n
Cu1 O2 2.01(15) -9_655 n
Cu1 O2 2.01(15) -13_666 n
Cu1 C1a2 2.19(15) 14_555 n
Cu1 C1a2 2.19(15) 17_655 n
Cu1 C1a2 2.19(15) -2_666 n
Cu1 C1a2 2.19(15) -5_566 n
Cu1 O2a2 1.59(15) 14_555 n
Cu1 O2a2 1.59(15) 17_655 n
Cu1 O2a2 1.59(15) -2_666 n
Cu1 O2a2 1.59(15) -5_566 n
Cu1 H12 2.17(15) 14_555 n
Cu1 H12 2.17(15) 17_655 n
Cu1 H12 2.17(15) -2_666 n
Cu1 H12 2.17(15) -5_566 n
Cu1 D12 2.17(15) 14_555 n
Cu1 D12 2.17(15) 17_655 n
Cu1 D12 2.17(15) -2_666 n
Cu1 D12 2.17(15) -5_566 n
Cu2 Cu1 2.34(15) 1_555 n
Cu2 O1 2.07(15) 3_555 n
Cu2 O1 2.07(15) 24_566 n
Cu2 O1 2.07(15) -9_655 n
Cu2 O1 2.07(15) -13_666 n
Cu2 N1a 2.46(15) 109_556 n
C1 C2 1.45(15) 1_555 n
C1 O1 1.30(15) 1_555 n
C1 O2 1.30(15) 1_555 n
C2 C1 1.45(15) 1_555 n
C2 C3 1.45(15) 1_555 n
C2 C3 1.46(15) 15_555 n
C2 C4 1.45(15) 1_555 n
C2 O2b2 2.08(15) 15_555 n
C3 C2 1.45(15) 1_555 n
C3 C2 1.46(15) 15_555 n
C3 C3 0.02(15) 15_555 n
C3 H1 1.09(15) 1_555 n
C3 H1 1.09(15) 15_555 n
C3 D1 1.09(15) 1_555 n
C3 D1 1.09(15) 15_555 n
C3 O2b2 1.80(15) 1_555 n
C3 O2b2 1.80(15) 15_555 n
C4 C2 1.45(15) 1_555 n
C4 C5 1.45(15) 1_555 n
C4 C5 1.47(15) 15_555 n
C4 H2 1.09(15) 1_555 n
C4 D2 1.09(15) 1_555 n
C5 C4 1.45(15) 1_555 n
C5 C4 1.47(15) 15_555 n
C5 C5 0.02(15) 15_555 n
C5 H3 1.09(15) 1_555 n
C5 H3 1.09(15) 15_555 n
C5 D3 1.09(15) 1_555 n
C5 D3 1.09(15) 15_555 n
H3 C5 1.09(15) 1_555 n
H3 C5 1.09(15) 15_555 n
H3 H3 0.02(15) 15_555 n
H3 D3 0.02(15) 15_555 n
O1 Cu2 2.07(15) 2_555 n
O1 C1 1.30(15) 1_555 n
O2 Cu1 2.01(15) 2_555 n
O2 C1 1.30(15) 1_555 n
O2 O2a2 1.63(15) -6_656 n
O2 H12 1.51(15) 15_555 n
O2 D12 1.51(15) 15_555 n
H1 C3 1.09(15) 1_555 n
H1 C3 1.09(15) 15_555 n
H1 H1 0.02(15) 15_555 n
H1 D1 0.02(15) 15_555 n
H2 C4 1.09(15) 1_555 n
D1 C3 1.09(15) 1_555 n
D1 C3 1.09(15) 15_555 n
D1 H1 0.02(15) 15_555 n
D1 D1 0.02(15) 15_555 n
D2 C4 1.09(15) 1_555 n
D3 C5 1.09(15) 1_555 n
D3 C5 1.09(15) 15_555 n
D3 H3 0.02(15) 15_555 n
D3 D3 0.02(15) 15_555 n
C1a2 Cu1 2.19(15) 8_665 n
C1a2 C1a2 0.72(15) 4_556 n
C1a2 C1a2 0.91(15) -13_666 n
C1a2 C1a2 0.56(15) -16_665 n
C1a2 C2a2 1.56(15) 1_555 n
C1a2 C2a2 1.91(15) 4_556 n
C1a2 C2a2 1.54(15) -13_666 n
C1a2 C2a2 1.07(15) -16_665 n
C1a2 C32 2.00(15) -16_665 n
C1a2 C4a2 2.23(15) -16_665 n
C1a2 O1a2 1.22(15) 1_555 n
C1a2 O1a2 0.86(15) 4_556 n
C1a2 O1a2 1.29(15) -13_666 n
C1a2 O1a2 1.55(15) -16_665 n
C1a2 O2a2 1.30(15) 1_555 n
C1a2 O2a2 1.72(15) 4_556 n
C1a2 O2a2 1.96(15) -13_666 n
C1a2 O2a2 1.60(15) -16_665 n
C1b2 C1b2 0.23(15) 15_555 n
C1b2 C2b2 1.52(15) 1_555 n
C1b2 C2b2 1.57(15) 15_555 n
C1b2 O1b2 1.20(15) 1_555 n
C1b2 O1b2 1.15(15) 15_555 n
C1b2 O2b2 1.31(15) 1_555 n
C1b2 O2b2 1.38(15) 15_555 n
C2a2 C1a2 1.56(15) 1_555 n
C2a2 C1a2 1.91(15) 4_556 n
C2a2 C1a2 1.54(15) -13_666 n
C2a2 C1a2 1.07(15) -16_665 n
C2a2 C2a2 1.68(15) 4_556 n
C2a2 C32 1.37(15) 1_555 n
C2a2 C4a2 1.40(15) 1_555 n
C2a2 C4b2 1.82(15) 15_555 n
C2a2 C52 1.53(15) 15_555 n
C2a2 H32 1.81(15) 15_555 n
C2a2 H32 1.74(15) -20_556 n
C2a2 O1a2 1.98(15) 4_556 n
C2a2 O1a2 0.49(15) -13_666 n
C2a2 O1a2 1.41(15) -16_665 n
C2a2 O2a2 1.56(15) -16_665 n
C2a2 H2b2 2.04(15) -20_556 n
C2a2 D2b2 2.04(15) -20_556 n
C2a2 D32 1.81(15) 15_555 n
C2a2 D32 1.74(15) -20_556 n
C2b2 C1b2 1.52(15) 1_555 n
C2b2 C1b2 1.57(15) 15_555 n
C2b2 C2b2 0.56(15) 15_555 n
C2b2 C32 1.41(15) 1_555 n
C2b2 C32 1.90(15) 15_555 n
C2b2 C4b2 1.40(15) 1_555 n
C2b2 C4b2 1.09(15) 15_555 n
C2b2 H2b2 1.68(15) 15_555 n
C2b2 H2b2 1.77(15) -10_565 n
C2b2 H2b2 1.29(15) -20_556 n
C2b2 D2b2 1.68(15) 15_555 n
C2b2 D2b2 1.77(15) -10_565 n
C2b2 D2b2 1.29(15) -20_556 n
C32 C1a2 2.00(15) -16_665 n
C32 C2a2 1.37(15) 1_555 n
C32 C2b2 1.41(15) 1_555 n
C32 C2b2 1.90(15) 15_555 n
C32 C32 2.00(15) 4_556 n
C32 C4b2 1.40(15) 15_555 n
C32 C4b2 2.20(15) -20_556 n
C32 C52 2.16(15) 15_555 n
C32 O1a2 1.79(15) -13_666 n
C32 O2a2 1.46(15) -16_665 n
C32 H12 1.11(15) 1_555 n
C32 H12 2.07(15) 4_556 n
C32 H2b2 1.58(15) 15_555 n
C32 H2b2 1.31(15) -20_556 n
C32 D12 1.11(15) 1_555 n
C32 D12 2.07(15) 4_556 n
C32 D2b2 1.58(15) 15_555 n
C32 D2b2 1.31(15) -20_556 n
C4a2 C1a2 2.23(15) -16_665 n
C4a2 C2a2 1.40(15) 1_555 n
C4a2 C4a2 2.24(15) 4_556 n
C4a2 C4a2 1.19(15) 15_555 n
C4a2 C4b2 2.02(15) 15_555 n
C4a2 C52 1.38(15) 1_555 n
C4a2 C52 0.79(15) 15_555 n
C4a2 C52 2.05(15) -20_556 n
C4a2 H32 1.22(15) 15_555 n
C4a2 H32 1.98(15) -10_565 n
C4a2 H32 1.06(15) -20_556 n
C4a2 O1a2 1.41(15) -13_666 n
C4a2 O1a2 2.08(15) -16_665 n
C4a2 H2a2 1.09(15) 1_555 n
C4a2 H2a2 1.73(15) 15_555 n
C4a2 H2a2 2.03(15) -16_665 n
C4a2 D2a2 1.09(15) 1_555 n
C4a2 D2a2 1.73(15) 15_555 n
C4a2 D2a2 2.03(15) -16_665 n
C4a2 D32 1.22(15) 15_555 n
C4a2 D32 1.98(15) -10_565 n
C4a2 D32 1.06(15) -20_556 n
C4b2 C2a2 1.82(15) 15_555 n
C4b2 C2b2 1.40(15) 1_555 n
C4b2 C2b2 1.09(15) 15_555 n
C4b2 C32 1.40(15) 15_555 n
C4b2 C32 2.20(15) 18_565 n
C4b2 C4a2 2.02(15) 15_555 n
C4b2 C4b2 1.36(15) 15_555 n
C4b2 C4b2 1.44(15) -10_565 n
C4b2 C52 1.37(15) 1_555 n
C4b2 C52 1.82(15) 15_555 n
C4b2 C52 2.04(15) -10_565 n
C4b2 H32 2.10(15) -10_565 n
C4b2 O1a2 2.13(15) -3_666 n
C4b2 H2b2 1.10(15) 1_555 n
C4b2 H2b2 0.79(15) -10_565 n
C4b2 H2b2 2.04(15) -20_556 n
C4b2 D2b2 1.10(15) 1_555 n
C4b2 D2b2 0.79(15) -10_565 n
C4b2 D2b2 2.04(15) -20_556 n
C4b2 D32 2.10(15) -10_565 n
C52 C2a2 1.53(15) 15_555 n
C52 C32 2.16(15) 15_555 n
C52 C4a2 1.38(15) 1_555 n
C52 C4a2 0.79(15) 15_555 n
C52 C4a2 2.05(15) 18_565 n
C52 C4b2 1.37(15) 1_555 n
C52 C4b2 1.82(15) 15_555 n
C52 C4b2 2.04(15) -10_565 n
C52 C52 1.07(15) 15_555 n
C52 C52 1.60(15) -10_565 n
C52 H32 1.10(15) 1_555 n
C52 H32 2.00(15) 15_555 n
C52 H32 0.98(15) -10_565 n
C52 H32 1.87(15) -20_556 n
C52 O1a2 1.63(15) -3_666 n
C52 O1a2 2.08(15) -6_656 n
C52 H2a2 1.75(15) 15_555 n
C52 H2b2 1.99(15) -10_565 n
C52 D2a2 1.75(15) 15_555 n
C52 D2b2 1.99(15) -10_565 n
C52 D32 1.10(15) 1_555 n
C52 D32 2.00(15) 15_555 n
C52 D32 0.98(15) -10_565 n
C52 D32 1.87(15) -20_556 n
H32 C2a2 1.81(15) 15_555 n
H32 C2a2 1.74(15) 18_565 n
H32 C4a2 1.22(15) 15_555 n
H32 C4a2 1.06(15) 18_565 n
H32 C4a2 1.98(15) -10_565 n
H32 C4b2 2.10(15) -10_565 n
H32 C52 1.10(15) 1_555 n
H32 C52 2.00(15) 15_555 n
H32 C52 1.87(15) 18_565 n
H32 C52 0.98(15) -10_565 n
H32 H32 0.16(15) -10_565 n
H32 O1a2 1.59(15) -3_666 n
H32 O1a2 1.54(15) -6_656 n
H32 H2a2 1.50(15) 15_555 n
H32 H2a2 1.39(15) 18_565 n
H32 D2a2 1.50(15) 15_555 n
H32 D2a2 1.39(15) 18_565 n
H32 D32 0.16(15) -10_565 n
O1a2 C1a2 1.22(15) 1_555 n
O1a2 C1a2 0.86(15) 4_556 n
O1a2 C1a2 1.29(15) -13_666 n
O1a2 C1a2 1.55(15) -16_665 n
O1a2 C2a2 1.98(15) 4_556 n
O1a2 C2a2 0.49(15) -13_666 n
O1a2 C2a2 1.41(15) -16_665 n
O1a2 C32 1.79(15) -13_666 n
O1a2 C4a2 1.41(15) -13_666 n
O1a2 C4a2 2.08(15) -16_665 n
O1a2 C4b2 2.13(15) -2_666 n
O1a2 C52 2.08(15) 11_665 n
O1a2 C52 1.63(15) -2_666 n
O1a2 H32 1.54(15) 11_665 n
O1a2 H32 1.59(15) -2_666 n
O1a2 O1a2 1.04(15) 4_556 n
O1a2 O1a2 1.94(15) -13_666 n
O1a2 O1a2 1.64(15) -16_665 n
O1a2 O2a2 1.76(15) 4_556 n
O1a2 H2a2 1.94(15) -13_666 n
O1a2 D2a2 1.94(15) -13_666 n
O1a2 D32 1.54(15) 11_665 n
O1a2 D32 1.59(15) -2_666 n
O1b2 C1b2 1.20(15) 1_555 n
O1b2 C1b2 1.15(15) 15_555 n
O1b2 O1b2 0.51(15) 15_555 n
O1b2 O1b2 1.99(15) 18_565 n
O1b2 O1b2 1.60(15) -10_565 n
O1b2 O1b2 1.99(15) -20_556 n
O1b2 O2b2 2.12(15) 15_555 n
O2a2 Cu1 1.59(15) 8_665 n
O2a2 O2 1.63(15) 11_665 n
O2a2 C1a2 1.30(15) 1_555 n
O2a2 C1a2 1.72(15) 4_556 n
O2a2 C1a2 1.96(15) -13_666 n
O2a2 C1a2 1.60(15) -16_665 n
O2a2 C2a2 1.56(15) -16_665 n
O2a2 C32 1.46(15) -16_665 n
O2a2 O1a2 1.76(15) 4_556 n
O2a2 O2a2 1.76(15) 4_556 n
O2a2 O2a2 1.58(15) -16_665 n
O2a2 H12 2.06(15) -13_666 n
O2a2 H12 1.26(15) -16_665 n
O2a2 D12 2.06(15) -13_666 n
O2a2 D12 1.26(15) -16_665 n
O2b2 C2 2.08(15) 15_555 n
O2b2 C3 1.80(15) 1_555 n
O2b2 C3 1.80(15) 15_555 n
O2b2 C1b2 1.31(15) 1_555 n
O2b2 C1b2 1.38(15) 15_555 n
O2b2 O1b2 2.12(15) 15_555 n
O2b2 O2b2 0.79(15) 15_555 n
H12 Cu1 2.17(15) 8_665 n
H12 O2 1.51(15) 15_555 n
H12 C32 1.11(15) 1_555 n
H12 C32 2.07(15) 4_556 n
H12 O2a2 2.06(15) -13_666 n
H12 O2a2 1.26(15) -16_665 n
H12 H12 1.52(15) 4_556 n
H12 D12 1.52(15) 4_556 n
H2a2 C4a2 1.09(15) 1_555 n
H2a2 C4a2 1.73(15) 15_555 n
H2a2 C4a2 2.03(15) -16_665 n
H2a2 C52 1.75(15) 15_555 n
H2a2 H32 1.50(15) 15_555 n
H2a2 H32 1.39(15) -20_556 n
H2a2 O1a2 1.94(15) -13_666 n
H2a2 H2a2 1.92(15) 4_556 n
H2a2 H2a2 1.53(15) 15_555 n
H2a2 H2a2 1.07(15) -16_665 n
H2a2 D2a2 1.92(15) 4_556 n
H2a2 D2a2 1.53(15) 15_555 n
H2a2 D2a2 1.07(15) -16_665 n
H2a2 D32 1.50(15) 15_555 n
H2a2 D32 1.39(15) -20_556 n
H2b2 C2a2 2.04(15) 18_565 n
H2b2 C2b2 1.68(15) 15_555 n
H2b2 C2b2 1.29(15) 18_565 n
H2b2 C2b2 1.77(15) -10_565 n
H2b2 C32 1.58(15) 15_555 n
H2b2 C32 1.31(15) 18_565 n
H2b2 C4b2 1.10(15) 1_555 n
H2b2 C4b2 2.04(15) 18_565 n
H2b2 C4b2 0.79(15) -10_565 n
H2b2 C52 1.99(15) -10_565 n
H2b2 H2b2 0.40(15) -10_565 n
H2b2 D2b2 0.40(15) -10_565 n
D12 Cu1 2.17(15) 8_665 n
D12 O2 1.51(15) 15_555 n
D12 C32 1.11(15) 1_555 n
D12 C32 2.07(15) 4_556 n
D12 O2a2 2.06(15) -13_666 n
D12 O2a2 1.26(15) -16_665 n
D12 H12 1.52(15) 4_556 n
D12 D12 1.52(15) 4_556 n
D2a2 C4a2 1.09(15) 1_555 n
D2a2 C4a2 1.73(15) 15_555 n
D2a2 C4a2 2.03(15) -16_665 n
D2a2 C52 1.75(15) 15_555 n
D2a2 H32 1.50(15) 15_555 n
D2a2 H32 1.39(15) -20_556 n
D2a2 O1a2 1.94(15) -13_666 n
D2a2 H2a2 1.92(15) 4_556 n
D2a2 H2a2 1.53(15) 15_555 n
D2a2 H2a2 1.07(15) -16_665 n
D2a2 D2a2 1.92(15) 4_556 n
D2a2 D2a2 1.53(15) 15_555 n
D2a2 D2a2 1.07(15) -16_665 n
D2a2 D32 1.50(15) 15_555 n
D2a2 D32 1.39(15) -20_556 n
D2b2 C2a2 2.04(15) 18_565 n
D2b2 C2b2 1.68(15) 15_555 n
D2b2 C2b2 1.29(15) 18_565 n
D2b2 C2b2 1.77(15) -10_565 n
D2b2 C32 1.58(15) 15_555 n
D2b2 C32 1.31(15) 18_565 n
D2b2 C4b2 1.10(15) 1_555 n
D2b2 C4b2 2.04(15) 18_565 n
D2b2 C4b2 0.79(15) -10_565 n
D2b2 C52 1.99(15) -10_565 n
D2b2 H2b2 0.40(15) -10_565 n
D2b2 D2b2 0.40(15) -10_565 n
D32 C2a2 1.81(15) 15_555 n
D32 C2a2 1.74(15) 18_565 n
D32 C4a2 1.22(15) 15_555 n
D32 C4a2 1.06(15) 18_565 n
D32 C4a2 1.98(15) -10_565 n
D32 C4b2 2.10(15) -10_565 n
D32 C52 1.10(15) 1_555 n
D32 C52 2.00(15) 15_555 n
D32 C52 1.87(15) 18_565 n
D32 C52 0.98(15) -10_565 n
D32 H32 0.16(15) -10_565 n
D32 O1a2 1.59(15) -3_666 n
D32 O1a2 1.54(15) -6_656 n
D32 H2a2 1.50(15) 15_555 n
D32 H2a2 1.39(15) 18_565 n
D32 D2a2 1.50(15) 15_555 n
D32 D2a2 1.39(15) 18_565 n
D32 D32 0.16(15) -10_565 n
N1a Cu2 2.46(15) 207_655 n
N1a C1N 1.42(15) 1_555 n
N1a C1N 1.42(15) 19_656 n
N1a C2N 1.40(15) 1_555 n
N1a C2N 1.40(15) 19_656 n
N1a C2N 1.40(15) -10_565 n
N1a C2N 1.40(15) -14_666 n
C1N N1a 1.42(15) 1_555 n
C1N C1N 1.36(15) 214_554 n
C1N D1N 1.08(15) 1_555 n
C1N D1N 1.08(15) -10_565 n
C1N D1N 1.97(15) 214_554 n
C1N D1N 1.97(15) 219_463 n
C1N H1N 1.08(15) 1_555 n
C1N H1N 1.08(15) -10_565 n
C1N H1N 1.97(15) 214_554 n
C1N H1N 1.97(15) 219_463 n
C1N C2N 2.23(15) 1_555 n
C1N C2N 1.29(15) 19_656 n
C1N C2N 2.23(15) -10_565 n
C1N C2N 1.29(15) -14_666 n
C1N C2N 1.88(15) 210_655 n
C1N C2N 1.88(15) 201_564 n
C1N D2N 1.38(15) 19_656 n
C1N D2N 1.38(15) -14_666 n
C1N H2N 1.37(15) 19_656 n
C1N H2N 1.37(15) -14_666 n
D1N C1N 1.08(15) 1_555 n
D1N C1N 1.97(15) 214_554 n
D1N D1N 1.60(15) -10_565 n
D1N H1N 1.60(15) -10_565 n
D1N C2N 1.38(15) 19_656 n
D1N D2N 0.57(15) 19_656 n
D1N H2N 0.56(15) 19_656 n
H1N C1N 1.08(15) 1_555 n
H1N C1N 1.97(15) 214_554 n
H1N D1N 1.60(15) -10_565 n
H1N H1N 1.60(15) -10_565 n
H1N C2N 1.38(15) 19_656 n
H1N D2N 0.57(15) 19_656 n
H1N H2N 0.56(15) 19_656 n
C2N N1a 1.40(15) 1_555 n
C2N C1N 2.23(15) 1_555 n
C2N C1N 1.29(15) 19_656 n
C2N C1N 1.88(15) 210_655 n
C2N D1N 1.38(15) 19_656 n
C2N H1N 1.38(15) 19_656 n
C2N C2N 1.28(15) 19_656 n
C2N C2N 2.21(15) -10_565 n
C2N C2N 1.88(15) 210_655 n
C2N C2N 1.37(15) 214_554 n
C2N D2N 1.09(15) 1_555 n
C2N D2N 1.98(15) 214_554 n
C2N D3N 1.09(15) 1_555 n
C2N D3N 1.39(15) 19_656 n
C2N D3N 1.98(15) 214_554 n
C2N H2N 1.09(15) 1_555 n
C2N H2N 1.98(15) 214_554 n
C2N H3N 1.09(15) 1_555 n
C2N H3N 1.40(15) 19_656 n
C2N H3N 1.98(15) 214_554 n
D2N C1N 1.38(15) 19_656 n
D2N D1N 0.57(15) 19_656 n
D2N H1N 0.57(15) 19_656 n
D2N C2N 1.09(15) 1_555 n
D2N C2N 1.98(15) 214_554 n
D2N D3N 1.59(15) 1_555 n
D2N H2N 0.02(15) 1_555 n
D2N H3N 1.59(15) 1_555 n
D3N C2N 1.09(15) 1_555 n
D3N C2N 1.39(15) 19_656 n
D3N C2N 1.98(15) 214_554 n
D3N D2N 1.59(15) 1_555 n
D3N D3N 0.59(15) 19_656 n
D3N H2N 1.60(15) 1_555 n
D3N H3N 0.01(15) 1_555 n
D3N H3N 0.59(15) 19_656 n
H2N C1N 1.37(15) 19_656 n
H2N D1N 0.56(15) 19_656 n
H2N H1N 0.56(15) 19_656 n
H2N C2N 1.09(15) 1_555 n
H2N C2N 1.98(15) 214_554 n
H2N D2N 0.02(15) 1_555 n
H2N D3N 1.60(15) 1_555 n
H2N H3N 1.59(15) 1_555 n
H3N C2N 1.09(15) 1_555 n
H3N C2N 1.40(15) 19_656 n
H3N C2N 1.98(15) 214_554 n
H3N D2N 1.59(15) 1_555 n
H3N D3N 0.01(15) 1_555 n
H3N D3N 0.59(15) 19_656 n
H3N H2N 1.59(15) 1_555 n
H3N H3N 0.60(15) 19_656 n
